data_4135277
loop_
_publ_author_name
'Yang, Sheng-Yi'
'Wang, Ya-Kun'
'Peng, Chen-Chen'
'Wu, Zheng-Guang'
'Yuan, Shuai'
'Yu, You-Jun'
'Li, Hao'
'Wang, Tong-Tong'
'Li, Hong-Cheng'
'Zheng, You-Xuan'
'Jiang, Zuo-Quan'
'Liao, Liang-Sheng'

_publ_section_title
;
 Circularly Polarized Thermally Activated Delayed Fluorescence Emitters in
 Through-Space Charge Transfer on Asymmetric Spiro Skeletons.
;
_journal_issue 41
_journal_name_full 'Journal of the American Chemical Society'
_journal_page_first 17756
_journal_page_last 17765
_journal_paper_doi 10.1021/jacs.0c08980
_journal_volume 142
_journal_year 2020
_chemical_absolute_configuration rm
_chemical_formula_moiety '2(C52 H32 N4 S), C H Cl3'
_chemical_formula_sum 'C105 H65 Cl3 N8 S2'
_chemical_formula_weight 1609.12
_space_group_crystal_system triclinic
_space_group_IT_number 1
_space_group_name_Hall 'P 1'
_space_group_name_H-M_alt 'P 1'
_atom_sites_solution_hydrogens geom
_atom_sites_solution_primary dual
_audit_creation_date 2020-08-02
_audit_creation_method
;
Olex2 1.2
(compiled 2018.05.29 svn.r3508 for OlexSys, GUI svn.r5506)
;
_cell_angle_alpha 88.085(3)
_cell_angle_beta 79.744(3)
_cell_angle_gamma 73.887(2)
_cell_formula_units_Z 2
_cell_length_a 10.9982(9)
_cell_length_b 16.8852(14)
_cell_length_c 23.750(2)
_cell_measurement_reflns_used 4814
_cell_measurement_temperature 150
_cell_measurement_theta_max 25.956
_cell_measurement_theta_min 2.280
_cell_volume 4169.0(6)
_computing_cell_refinement 'SAINT V8.40A (?, 2016)'
_computing_data_reduction 'SAINT V8.40A (?, 2016)'
_computing_molecular_graphics 'Olex2 (Dolomanov et al., 2009)'
_computing_publication_material 'Olex2 (Dolomanov et al., 2009)'
_computing_structure_refinement 'ShelXL (Sheldrick, 2015)'
_computing_structure_solution 'ShelXT (Sheldrick, 2015)'
_diffrn_ambient_temperature 150.0
_diffrn_measured_fraction_theta_full 0.996
_diffrn_measured_fraction_theta_max 0.996
_diffrn_measurement_device_type 'D8 VENTURE'
_diffrn_measurement_method '\f and \w scans'
_diffrn_radiation_type MoK\a
_diffrn_radiation_wavelength 0.71073
_diffrn_reflns_av_R_equivalents 0.0686
_diffrn_reflns_av_unetI/netI 0.1151
_diffrn_reflns_Laue_measured_fraction_full 0.996
_diffrn_reflns_Laue_measured_fraction_max 0.996
_diffrn_reflns_limit_h_max 13
_diffrn_reflns_limit_h_min -13
_diffrn_reflns_limit_k_max 20
_diffrn_reflns_limit_k_min -20
_diffrn_reflns_limit_l_max 27
_diffrn_reflns_limit_l_min -28
_diffrn_reflns_number 43447
_diffrn_reflns_point_group_measured_fraction_full 0.844
_diffrn_reflns_point_group_measured_fraction_max 0.844
_diffrn_reflns_theta_full 25.027
_diffrn_reflns_theta_max 25.027
_diffrn_reflns_theta_min 1.958
_diffrn_standards_number 0
_exptl_absorpt_coefficient_mu 0.216
_exptl_absorpt_correction_T_max 0.7454
_exptl_absorpt_correction_T_min 0.7020
_exptl_absorpt_correction_type multi-scan
_exptl_absorpt_process_details
'SADABS-2016/2 (Bruker,2016/2) was used for absorption correction. wR2(int) was 0.1012 before and 0.0617 after correction. The Ratio of minimum to maximum transmission is 0.9418. The \l/2 correction factor is Not present.'
_exptl_crystal_colour colourless
_exptl_crystal_colour_primary colourless
_exptl_crystal_density_diffrn 1.282
_exptl_crystal_description block
_exptl_crystal_F_000 1668
_exptl_crystal_size_max 0.15
_exptl_crystal_size_mid 0.08
_exptl_crystal_size_min 0.05
_platon_squeeze_details
;
TITL 0802sfst2_0m_a.res in P1
CELL   10.9982   16.8852   23.7510     88.08     79.74     73.89
SPGR P1
# Solvent Accessible Volume =       381
# Electrons Found in S.A.V. =       130
# Note: Atoms in Void as Cxxx and Qxxx all others
C101 0.972 0.784 0.375 !      18.37 eA-3
C102 0.516 0.326 0.988 !      14.89 eA-3
C103 0.998 0.824 0.487 !      12.99 eA-3
C104 0.092 0.780 0.474 !      10.20 eA-3
C105 0.512 0.261 0.877 !      10.19 eA-3
C106 0.107 0.620 0.420 !       9.12 eA-3
C107 0.754 0.235 0.915 !       8.82 eA-3
C108 0.235 0.715 0.430 !       6.03 eA-3
C109 0.028 0.735 0.437 !       4.47 eA-3
C110 0.579 0.237 0.941 !       3.20 eA-3
Q111 0.501 0.349 0.859 !       2.67 eA-3
C112 0.576 0.298 0.909 !       2.46 eA-3
Q113 0.641 0.312 0.866 !       2.20 eA-3
C114 0.483 0.246 0.937 !       2.06 eA-3
Q115 0.262 0.778 0.331 !       1.77 eA-3
Q116 0.168 0.564 0.458 !       1.72 eA-3
C117 0.077 0.704 0.399 !       1.71 eA-3
Q118 0.362 0.786 0.050 !       1.66 eA-3
C119 0.500 0.288 0.950 !       1.65 eA-3
Q120 0.233 0.783 0.388 !       1.61 eA-3
C121 0.487 0.264 0.984 !       1.60 eA-3
Q122 0.044 0.816 0.373 !       1.60 eA-3
Q123 0.622 0.344 0.873 !       1.58 eA-3
C124 0.028 0.782 0.414 !       1.53 eA-3
C125 0.517 0.300 0.912 !       1.53 eA-3
C126 0.658 0.281 0.905 !       1.53 eA-3
Q127 0.048 0.720 0.503 !       1.52 eA-3
Q128 0.714 0.334 0.841 !       1.50 eA-3
Q129 0.345 0.730 0.164 !       1.49 eA-3
Q130 0.737 0.245 0.960 !       1.45 eA-3
Q131 0.073 0.789 0.425 !       1.43 eA-3
Q132 0.392 0.380 0.952 !       1.42 eA-3
C133 0.590 0.339-0.003 !       1.41 eA-3
Q134 0.078 0.765 0.261 !       1.38 eA-3
Q135 0.063 0.719 0.247 !       1.38 eA-3
Q136 0.794 0.334 0.858 !       1.37 eA-3
Q137 0.094 0.848 0.450 !       1.35 eA-3
Q138 0.626 0.356 0.910 !       1.32 eA-3
Q139 0.406 0.706 0.384 !       1.31 eA-3
Q140 0.830 0.235 0.654 !       1.30 eA-3
C141 0.635 0.280 0.968 !       1.27 eA-3
Q142 0.612 1.002 0.913 !       1.27 eA-3
Q143 0.669 0.235 0.974 !       1.27 eA-3
Q144 0.873 0.857 0.508 !       1.23 eA-3
Q145 0.785 0.285 0.842 !       1.23 eA-3
Q146 0.325 0.688 0.422 !       1.23 eA-3
Q147 0.503 0.154 0.894 !       1.22 eA-3
Q148 0.094 0.638 0.371 !       1.21 eA-3
Q149 0.877 0.687 0.374 !       1.19 eA-3
Q150 0.593 0.411 0.001 !       1.19 eA-3
Q151 0.032 0.817 0.442 !       1.18 eA-3
Q152 0.403 0.203 0.901 !       1.18 eA-3
C153 0.862 0.216 0.901 !       1.18 eA-3
Q154 0.830 0.266 0.948 !       1.15 eA-3
Q155 0.207 0.423 0.393 !       1.14 eA-3
Q156 0.217 0.626 0.393 !       1.14 eA-3
Q157 0.160 0.526 0.425 !       1.14 eA-3
Q158 0.482 0.329 0.824 !       1.11 eA-3
Q159 0.127 0.796 0.394 !       1.10 eA-3
Q160 0.375 0.654 0.378 !       1.09 eA-3
Q161 0.084 0.582 0.447 !       1.08 eA-3
Q162 0.294 0.795 0.415 !       1.07 eA-3
Q163 1.000 0.612 0.432 !       1.06 eA-3
Q164 0.426 0.142 0.886 !       1.06 eA-3
C165 0.090 0.790 0.524 !       1.05 eA-3
Q166 0.748 0.188 0.871 !       1.04 eA-3
Q167 0.159 0.583 0.372 !       1.04 eA-3
Q168 1.002 0.181 0.363 !       1.03 eA-3
Q169 0.584 0.184 0.819 !       1.03 eA-3
Q170 0.610 0.202 0.857 !       1.03 eA-3
Q171 0.624 0.298 0.807 !       1.02 eA-3
Q172 0.040 0.870 0.483 !       1.02 eA-3
Q173 0.559 0.273 0.830 !       1.01 eA-3
Q174 0.173 0.816 0.315 !       1.01 eA-3
C175 0.592 0.312 0.022 !       1.00 eA-3
Q176 0.939 0.818 0.423 !       1.00 eA-3
C177 0.576 0.265 0.025 !       1.00 eA-3
Q178 0.155 0.483 0.402 !       1.00 eA-3
C179 0.942 0.721 0.380 !       0.98 eA-3
Q180 0.941 0.672 0.420 !       0.98 eA-3
Q181 0.380 0.246 0.002 !       0.97 eA-3
Q182 0.236 0.863 0.424 !       0.97 eA-3
Q183 0.483 0.215 0.971 !       0.96 eA-3
Q184 0.608 0.248 0.055 !       0.96 eA-3
Q185 0.421 0.654 0.388 !       0.96 eA-3
Q186 0.328 0.739 0.354 !       0.95 eA-3
Q187 0.330 0.244 0.864 !       0.95 eA-3
Q188 0.407 0.263 0.274 !       0.94 eA-3
Q189 0.089 0.170 0.516 !       0.94 eA-3
Q190 0.981 0.876 0.375 !       0.93 eA-3
Q191 0.312 0.784 0.450 !       0.93 eA-3
Q192 0.657 0.415 0.906 !       0.93 eA-3
Q193 0.756 0.317 0.991 !       0.92 eA-3
Q194 0.159 0.708 0.220 !       0.92 eA-3
Q195 0.834 0.241 0.866 !       0.92 eA-3
Q196 0.781 0.916 0.799 !       0.91 eA-3
Q197 0.829 0.139 0.050 !       0.90 eA-3
Q198 0.270 0.828 0.473 !       0.90 eA-3
Q199 0.076 0.857 0.506 !       0.89 eA-3
;
_refine_diff_density_max 0.819
_refine_diff_density_min -0.607
_refine_diff_density_rms 0.075
_refine_ls_abs_structure_details
;
 Flack x determined using 3984 quotients [(I+)-(I-)]/[(I+)+(I-)]
 (Parsons, Flack and Wagner, Acta Cryst. B69 (2013) 249-259).
;
_refine_ls_abs_structure_Flack 0.09(4)
_refine_ls_extinction_method none
_refine_ls_goodness_of_fit_ref 1.017
_refine_ls_hydrogen_treatment constr
_refine_ls_matrix_type full
_refine_ls_number_parameters 2161
_refine_ls_number_reflns 24861
_refine_ls_number_restraints 4558
_refine_ls_restrained_S_all 0.947
_refine_ls_R_factor_all 0.1570
_refine_ls_R_factor_gt 0.0904
_refine_ls_shift/su_max 0.011
_refine_ls_shift/su_mean 0.001
_refine_ls_structure_factor_coef Fsqd
_refine_ls_weighting_details 'w=1/[\s^2^(Fo^2^)+(0.1281P)^2^+5.0045P] where P=(Fo^2^+2Fc^2^)/3'
_refine_ls_weighting_scheme calc
_refine_ls_wR_factor_gt 0.2195
_refine_ls_wR_factor_ref 0.2716
_reflns_Friedel_coverage 0.696
_reflns_Friedel_fraction_full 0.693
_reflns_Friedel_fraction_max 0.693
_reflns_number_gt 14157
_reflns_number_total 24861
_reflns_threshold_expression 'I > 2\s(I)'
_cod_data_source_file ja0c08980_si_004.cif
_cod_data_source_block 0802sfst2_0m_sq
_cod_depositor_comments 'Adding full bibliography for 4135274--4135279.cif.'
_cod_original_cell_volume 4169.1(6)
_cod_database_code 4135277
_shelx_shelxl_version_number 2018/3
_shelx_space_group_comment
;
The symmetry employed for this shelxl refinement is uniquely defined
by the following loop, which should always be used as a source of
symmetry information in preference to the above space-group names.
They are only intended as comments.
;
_shelx_estimated_absorpt_t_max 0.989
_shelx_estimated_absorpt_t_min 0.968
_olex2_refinement_description
;
1. Fixed Uiso
 At 1.2 times of:
  All C(H) groups, All C(H,H) groups
2. Restrained distances
 C160-C159 \\sim C161-C159 \\sim C163-C160 \\sim C162-C161 \\sim C162-C164
\\sim C163-C164
 with sigma of 0.02
 Cl5-C156 \\sim Cl4-C156 \\sim Cl7-C156 \\sim Cl6-C156
 with sigma of 0.02
3. Rigid bond restraints
 All non-hydrogen atoms
 with sigma for 1-2 distances of 0.01 and sigma for 1-3 distances of 0.01
4. Uiso/Uaniso restraints and constraints
All non-hydrogen atoms have similar U: within 2A with sigma of 0.04 and sigma
for terminal atoms of 0.08
Uanis(C161) \\sim Ueq, Uanis(C159) \\sim Ueq: with sigma of 0.005 and sigma for
terminal atoms of 0.01
5. Rigid body (RIGU) restrains
 All non-hydrogen atoms
 with sigma for 1-2 distances of 0.004 and sigma for 1-3 distances of 0.004
6. Others
 Fixed Sof: Cl6(0.8) Cl4(0.8) H15A(0.5) H159(0.5) H156(0.8) H15B(0.2)
 C161(0.5) H161(0.5) C162(0.5) H162(0.5) C163(0.5) H163(0.5) C160(0.5)
 H160(0.5) Cl5(0.2) Cl7(0.2)
7.a Ternary CH refined with riding coordinates:
 C155(H155), C156(H156), C156(H15B)
7.b Aromatic/amide H refined with riding coordinates:
 C111(H111), C175(H175), C140(H140), C193(H193), C174(H174), C131(H131),
 C209(H209), C196(H196), C112(H112), C122(H122), C136(H136), C124(H124),
 C91(H91), C133(H133), C177(H177), C208(H208), C77(H77), C194(H194), C19(H19),
 C73(H73), C88(H88), C121(H121), C113(H113), C95(H95), C70(H70), C96(H96),
 C1(H1), C139(H139), C12(H12), C4(H4), C180(H180), C11(H11), C75(H75), C90(H90),
  C170(H170), C182(H182), C151(H151), C105(H105), C178(H178), C207(H207),
 C100(H100), C154(H154), C89(H89), C32(H32), C5(H5), C181(H181), C14(H14),
 C36(H36), C69(H69), C72(H72), C29(H29), C10(H10), C191(H191), C125(H125),
 C190(H190), C81(H81), C21(H21), C04F(H04F), C18(H18), C195(H195), C146(H146),
 C76(H76), C153(H153), C17(H17), C120(H120), C199(H199), C150(H150), C31(H31),
 C137(H137), C64(H64), C84(H84), C3(H3), C189(H189), C126(H126), C25(H25),
 C26(H26), C66(H66), C152(H152), C83(H83), C119(H119), C106(H106), C132(H132),
 C2(H2), C27(H27), C38(H38), C52(H52), C30(H30), C102(H102), C82(H82),
 C201(H201), C65(H65), C200(H200), C127(H127), C63(H63), C101(H101), C145(H145),
  C188(H188), C57(H57), C51(H51), C37(H37), C13(H13), C107(H107), C62(H62),
 C103(H103), C148(H148), C147(H147), C171(H171), C58(H58), C144(H144), C56(H56),
  C43(H43), C50(H50), C39(H39), C42(H42), C06B(H06B), C157(H157), C108(H108),
 C202(H202), C44(H44), C55(H55), C158(H158), C172(H172), C168(H168), C169(H169),
  C45(H45), C159(H15A), C159(H159), C161(H161), C162(H162), C163(H163),
 C160(H160)
;
_platon_squeeze_void_probe_radius 1.20
_olex2_submission_special_instructions 'No special instructions were received'

loop_
_space_group_symop_operation_xyz
'x, y, z'

loop_
_atom_site_label
_atom_site_type_symbol
_atom_site_fract_x
_atom_site_fract_y
_atom_site_fract_z
_atom_site_U_iso_or_equiv
_atom_site_adp_type
_atom_site_occupancy
_atom_site_site_symmetry_order
_atom_site_calc_flag
_atom_site_refinement_flags_posn
_atom_site_refinement_flags_adp
_atom_site_refinement_flags_occupancy
_atom_site_disorder_assembly
_atom_site_disorder_group
S4 S 0.0306(3) 0.2071(2) 0.75808(16) 0.0523(9) Uani 1 1 d . U . . .
S2 S 0.5596(3) 0.70482(19) 0.26228(15) 0.0480(8) Uani 1 1 d . U . . .
S3 S 1.1036(3) 0.9532(2) 0.38690(15) 0.0509(9) Uani 1 1 d . U . . .
S1 S 0.6291(4) 0.4749(4) 0.88338(19) 0.0945(17) Uani 1 1 d . U . . .
Cl8 Cl 0.6138(5) 0.7448(3) 0.0967(3) 0.1112(18) Uani 1 1 d . U . . .
Cl3 Cl 1.1038(5) 0.2329(4) 0.5952(3) 0.121(2) Uani 1 1 d . U . . .
Cl6 Cl 0.3636(6) 0.8156(4) 0.1528(3) 0.0913(17) Uani 0.8 1 d D U P A 1
Cl1 Cl 0.8480(7) 0.3077(4) 0.6456(3) 0.143(2) Uani 1 1 d . U . . .
Cl2 Cl 0.9060(6) 0.1967(4) 0.5513(3) 0.148(3) Uani 1 1 d . U . . .
Cl4 Cl 0.4146(7) 0.7070(5) 0.0554(3) 0.119(3) Uani 0.8 1 d D U P A 1
N16 N 0.1558(8) 0.0441(6) 0.6953(4) 0.038(2) Uani 1 1 d . U . . .
N8 N 0.6856(8) 0.5542(5) 0.1885(4) 0.0298(19) Uani 1 1 d . U . . .
N6 N 0.9256(9) 0.9040(6) 0.0589(4) 0.038(2) Uani 1 1 d . U . . .
N3 N 0.1464(9) 0.1436(6) 0.9358(4) 0.038(2) Uani 1 1 d . U . . .
N5 N 0.8123(9) 0.8429(6) 0.0053(4) 0.040(2) Uani 1 1 d . U . . .
N10 N 0.8038(9) 0.5191(6) 0.4874(4) 0.038(2) Uani 1 1 d . U . . .
N2 N 0.2657(9) 0.0442(6) 0.9922(4) 0.041(2) Uani 1 1 d . U . . .
N7 N 0.7859(9) 0.9879(6) 0.0003(4) 0.042(2) Uani 1 1 d . U . . .
N13 N 0.3311(10) 0.3087(6) 0.4994(4) 0.044(2) Uani 1 1 d . U . . .
C135 C 0.5308(11) 0.9243(7) 0.4141(5) 0.032(2) Uani 1 1 d . U . . .
N11 N 0.7853(9) 0.6635(6) 0.4944(4) 0.038(2) Uani 1 1 d . U . . .
N12 N 0.9180(8) 0.9636(6) 0.3082(4) 0.039(2) Uani 1 1 d . U . . .
C134 C 0.4602(10) 1.0113(6) 0.3975(5) 0.031(2) Uani 1 1 d . U . . .
N4 N 0.2684(10) 0.1857(6) 0.9951(4) 0.042(2) Uani 1 1 d . U . . .
C192 C 0.3365(11) -0.0553(6) 0.6411(5) 0.031(2) Uani 1 1 d . U . . .
N9 N 0.6716(10) 0.6167(6) 0.4328(4) 0.037(2) Uani 1 1 d . U . . .
C130 C 0.5087(10) 1.0594(6) 0.3586(5) 0.030(2) Uani 1 1 d . U . . .
C205 C 0.2366(10) 0.0735(7) 0.7228(5) 0.032(2) Uani 1 1 d . U . . .
C204 C 0.1893(11) 0.1459(7) 0.7556(5) 0.039(3) Uani 1 1 d . U . . .
C116 C 0.6491(10) 1.0499(6) 0.3270(5) 0.030(2) Uani 1 1 d . U . . .
C20 C 0.0463(10) 0.4495(7) 0.9042(5) 0.037(2) Uani 1 1 d . U . . .
C111 C 0.8937(11) 1.0565(7) 0.4504(5) 0.039(3) Uani 1 1 d . U . . .
H111 H 0.947977 1.057507 0.477168 0.046 Uiso 1 1 calc R . . . .
C197 C 0.2110(11) -0.0097(6) 0.6478(5) 0.034(2) Uani 1 1 d . U . . .
C129 C 0.4294(10) 1.1350(7) 0.3423(5) 0.033(2) Uani 1 1 d . U . . .
N15 N 0.4473(10) 0.3675(6) 0.5516(4) 0.045(2) Uani 1 1 d . U . . .
C92 C 0.7385(11) 0.5082(6) 0.1374(5) 0.030(2) Uani 1 1 d . U . . .
C128 C 0.5074(11) 1.1728(7) 0.2984(6) 0.040(2) Uani 1 1 d . U . . .
C175 C 0.4718(11) 0.0784(7) 0.5661(5) 0.039(3) Uani 1 1 d . U . . .
H175 H 0.441688 0.034402 0.555623 0.047 Uiso 1 1 calc R . . . .
N14 N 0.3249(11) 0.4476(7) 0.4857(5) 0.058(3) Uani 1 1 d . U . . .
C7 C 0.1873(12) 0.0677(7) 0.9535(5) 0.040(3) Uani 1 1 d . U . . .
C85 C 0.9702(11) 0.3833(7) 0.2037(5) 0.037(2) Uani 1 1 d . U . . .
C140 C 0.6205(11) 0.9082(7) 0.4505(5) 0.035(3) Uani 1 1 d . U . . .
H140 H 0.644308 0.952359 0.465073 0.043 Uiso 1 1 calc R . . . .
C193 C 0.3901(12) -0.1078(7) 0.5920(5) 0.041(3) Uani 1 1 d . U . . .
H193 H 0.477307 -0.139836 0.586910 0.049 Uiso 1 1 calc R . . . .
C87 C 0.8691(10) 0.4644(6) 0.1252(5) 0.028(2) Uani 1 1 d . U . . .
C174 C 0.4266(12) 0.1554(7) 0.5457(5) 0.040(3) Uani 1 1 d . U . . .
H174 H 0.369520 0.162879 0.519095 0.048 Uiso 1 1 calc R . . . .
C59 C 0.7596(12) 0.9208(8) -0.0142(5) 0.039(2) Uani 1 1 d . U . . .
C67 C 0.8934(11) 0.8406(7) 0.0400(5) 0.038(2) Uani 1 1 d . U . . .
C142 C 0.7201(11) 0.5393(7) 0.4506(5) 0.035(2) Uani 1 1 d . U . . .
C131 C 0.3015(11) 1.1616(8) 0.3658(6) 0.045(3) Uani 1 1 d . U . . .
H131 H 0.248448 1.211325 0.353549 0.055 Uiso 1 1 calc R . . . .
C209 C 0.2666(11) 0.1755(7) 0.7843(5) 0.038(3) Uani 1 1 d . U . . .
H209 H 0.230826 0.222710 0.808805 0.046 Uiso 1 1 calc R . . . .
C123 C 0.6339(11) 1.1240(7) 0.2883(5) 0.034(2) Uani 1 1 d . U . . .
C206 C 0.3668(11) 0.0318(7) 0.7189(5) 0.032(2) Uani 1 1 d . U . . .
C24 C -0.0255(13) 0.6572(8) 0.8260(7) 0.056(3) Uani 1 1 d . U . . .
C196 C 0.1379(11) -0.0141(7) 0.6056(5) 0.038(3) Uani 1 1 d . U . . .
H196 H 0.051007 0.018377 0.610360 0.046 Uiso 1 1 calc R . . . .
C186 C 0.4252(11) -0.1243(7) 0.7262(5) 0.037(2) Uani 1 1 d . U . . .
C187 C 0.5470(12) -0.1777(7) 0.7190(5) 0.043(3) Uani 1 1 d . U . . .
C112 C 0.7616(12) 1.1009(8) 0.4618(5) 0.042(3) Uani 1 1 d . U . . .
H112 H 0.726156 1.132135 0.496256 0.050 Uiso 1 1 calc R . . . .
C117 C 0.7047(10) 0.9707(6) 0.2908(5) 0.030(2) Uani 1 1 d . U . . .
C99 C 0.5605(11) 0.5577(7) 0.2181(5) 0.038(2) Uani 1 1 d . U . . .
C185 C 0.4209(10) -0.0509(6) 0.6852(5) 0.031(2) Uani 1 1 d . U . . .
C122 C 0.6289(11) 0.9378(7) 0.2626(5) 0.036(3) Uani 1 1 d . U . . .
H122 H 0.538343 0.961163 0.269921 0.043 Uiso 1 1 calc R . . . .
C94 C 0.9007(10) 0.5397(6) 0.2084(5) 0.031(2) Uani 1 1 d . U . . .
C136 C 0.4978(11) 0.8590(7) 0.3934(5) 0.035(3) Uani 1 1 d . U . . .
H136 H 0.436312 0.870098 0.368684 0.042 Uiso 1 1 calc R . . . .
C80 C 1.0989(11) 0.3347(7) 0.1923(5) 0.038(2) Uani 1 1 d . U . . .
C124 C 0.7260(12) 1.1442(7) 0.2480(5) 0.040(3) Uani 1 1 d . U . . .
H124 H 0.812244 1.110325 0.241427 0.048 Uiso 1 1 calc R . . . .
C15 C 0.1872(10) 0.2014(7) 0.9575(5) 0.034(2) Uani 1 1 d . U . . .
C8 C 0.3079(11) 0.1081(7) 1.0104(5) 0.039(3) Uani 1 1 d . U . . .
C138 C 0.6418(11) 0.7626(6) 0.4439(5) 0.032(2) Uani 1 1 d . U . . .
C6 C 0.1402(12) 0.0036(7) 0.9315(5) 0.038(2) Uani 1 1 d . U . . .
C9 C 0.3935(11) 0.0860(7) 1.0531(5) 0.040(3) Uani 1 1 d . U . . .
C97 C 0.7231(11) 0.6464(7) 0.2564(5) 0.036(3) Uani 1 1 d . U . . .
C114 C 0.7348(10) 1.0517(7) 0.3710(5) 0.032(2) Uani 1 1 d . U . . .
C91 C 0.6615(11) 0.5093(7) 0.0963(5) 0.034(2) Uani 1 1 d . U . . .
H91 H 0.574289 0.541437 0.102831 0.040 Uiso 1 1 calc R . . . .
C79 C 1.0960(11) 0.4535(7) 0.1404(5) 0.036(2) Uani 1 1 d . U . . .
C23 C 0.0436(11) 0.5803(7) 0.8449(5) 0.038(2) Uani 1 1 d . U . . .
C78 C 1.1743(11) 0.3796(7) 0.1548(5) 0.038(2) Uani 1 1 d . U . . .
C86 C 0.9557(11) 0.4658(7) 0.1687(5) 0.034(2) Uani 1 1 d . U . . .
C118 C 0.8368(10) 0.9338(7) 0.2803(5) 0.035(2) Uani 1 1 d . U . . .
C133 C 0.3283(11) 1.0394(7) 0.4246(6) 0.044(3) Uani 1 1 d . U . . .
H133 H 0.293011 1.007994 0.453684 0.053 Uiso 1 1 calc R . . . .
C177 C 0.5982(12) 0.1329(7) 0.6185(5) 0.041(3) Uani 1 1 d . U . . .
H177 H 0.657348 0.125743 0.644223 0.050 Uiso 1 1 calc R . . . .
C141 C 0.7032(11) 0.6766(7) 0.4573(5) 0.034(2) Uani 1 1 d . U . . .
C184 C 0.5644(11) -0.0682(7) 0.6581(5) 0.037(2) Uani 1 1 d . U . . .
C22 C -0.0169(12) 0.5373(7) 0.8856(6) 0.047(3) Uani 1 1 d . U . . .
C02J C 0.9251(11) 0.5669(7) 0.5480(5) 0.035(2) Uani 1 1 d . U . . .
C16 C 0.1411(11) 0.2868(7) 0.9394(5) 0.038(2) Uani 1 1 d . U . . .
C208 C 0.3979(11) 0.1354(7) 0.7771(5) 0.037(3) Uani 1 1 d . U . . .
H208 H 0.453288 0.158098 0.793806 0.045 Uiso 1 1 calc R . . . .
C77 C 1.3083(12) 0.3584(8) 0.1357(6) 0.049(3) Uani 1 1 d . U . . .
H77 H 1.361503 0.306751 0.145137 0.059 Uiso 1 1 calc R . . . .
C194 C 0.3165(12) -0.1124(7) 0.5521(5) 0.040(3) Uani 1 1 d . U . . .
H194 H 0.352103 -0.148695 0.519965 0.048 Uiso 1 1 calc R . . . .
C35 C 0.2388(11) 0.4792(7) 0.7859(5) 0.036(2) Uani 1 1 d . U . . .
C19 C 0.0052(11) 0.3864(7) 0.8850(5) 0.040(3) Uani 1 1 d . U . . .
H19 H -0.056481 0.398501 0.860354 0.048 Uiso 1 1 calc R . . . .
C28 C 0.0548(13) 0.6886(7) 0.7797(6) 0.046(3) Uani 1 1 d . U . . .
C34 C 0.1823(11) 0.5603(7) 0.8162(5) 0.039(2) Uani 1 1 d . U . . .
C93 C 0.7690(10) 0.5799(6) 0.2186(5) 0.030(2) Uani 1 1 d . U . . .
C104 C 1.0421(10) 0.9701(8) 0.2792(5) 0.041(3) Uani 1 1 d . U . . .
C73 C 1.0455(11) 0.7433(7) 0.0967(5) 0.040(3) Uani 1 1 d . U . . .
H73 H 1.064633 0.789699 0.110712 0.048 Uiso 1 1 calc R . . . .
C88 C 0.9160(12) 0.4192(7) 0.0742(5) 0.036(2) Uani 1 1 d . U . . .
H88 H 1.004350 0.389447 0.066362 0.043 Uiso 1 1 calc R . . . .
C183 C 0.6325(11) -0.1422(7) 0.6764(6) 0.042(3) Uani 1 1 d . U . . .
C121 C 0.6807(12) 0.8726(7) 0.2244(5) 0.041(3) Uani 1 1 d . U . . .
H121 H 0.626806 0.853219 0.204411 0.049 Uiso 1 1 calc R . . . .
C113 C 0.6860(11) 1.0980(7) 0.4222(5) 0.039(3) Uani 1 1 d . U . . .
H113 H 0.597778 1.128216 0.429678 0.047 Uiso 1 1 calc R . . . .
C176 C 0.5622(11) 0.0644(7) 0.6022(5) 0.037(2) Uani 1 1 d . U . . .
C95 C 0.9809(11) 0.5683(7) 0.2382(5) 0.037(3) Uani 1 1 d . U . . .
H95 H 1.070771 0.542302 0.231464 0.045 Uiso 1 1 calc R . . . .
C61 C 0.8960(11) 1.0529(7) 0.0545(5) 0.041(3) Uani 1 1 d . U . . .
C70 C 0.9887(12) 0.6097(7) 0.0559(5) 0.041(3) Uani 1 1 d . U . . .
H70 H 0.966749 0.564476 0.041793 0.049 Uiso 1 1 calc R . . . .
C149 C 0.8331(11) 0.5852(7) 0.5075(5) 0.035(2) Uani 1 1 d . U . . .
C96 C 0.8011(12) 0.6703(7) 0.2871(5) 0.041(3) Uani 1 1 d . U . . .
H96 H 0.765277 0.712721 0.315446 0.049 Uiso 1 1 calc R . . . .
C1 C 0.1721(12) -0.0758(7) 0.9510(6) 0.045(3) Uani 1 1 d . U . . .
H1 H 0.227659 -0.089741 0.978342 0.054 Uiso 1 1 calc R . . . .
C139 C 0.6747(11) 0.8285(7) 0.4653(5) 0.037(3) Uani 1 1 d . U . . .
H139 H 0.735396 0.818063 0.490395 0.045 Uiso 1 1 calc R . . . .
C12 C 0.5687(13) 0.0477(8) 1.1284(6) 0.052(3) Uani 1 1 d . U . . .
H12 H 0.629585 0.033852 1.153452 0.062 Uiso 1 1 calc R . . . .
N1 N 0.4507(11) 0.4731(8) 0.8042(5) 0.062(3) Uani 1 1 d . U . . .
C143 C 0.6815(12) 0.4733(7) 0.4262(5) 0.041(3) Uani 1 1 d . U . . .
C173 C 0.4593(11) 0.2217(7) 0.5617(5) 0.035(2) Uani 1 1 d . U . . .
C4 C 0.0091(13) -0.0362(8) 0.8720(6) 0.053(3) Uani 1 1 d . U . . .
H4 H -0.046905 -0.022133 0.844836 0.063 Uiso 1 1 calc R . . . .
C180 C 0.7603(11) -0.0511(8) 0.6030(6) 0.044(3) Uani 1 1 d . U . . .
H180 H 0.806922 -0.019981 0.578347 0.053 Uiso 1 1 calc R . . . .
C11 C 0.5304(12) -0.0119(8) 1.1046(5) 0.047(3) Uani 1 1 d . U . . .
H11 H 0.564299 -0.067881 1.114086 0.057 Uiso 1 1 calc R . . . .
C75 C 1.2834(11) 0.4891(8) 0.0913(5) 0.043(3) Uani 1 1 d . U . . .
H75 H 1.322320 0.527421 0.070519 0.052 Uiso 1 1 calc R . . . .
C115 C 0.8642(10) 1.0102(7) 0.3601(5) 0.030(2) Uani 1 1 d . U . . .
C71 C 1.0774(11) 0.5940(7) 0.0933(5) 0.037(2) Uani 1 1 d . U . . .
C198 C 0.0247(10) 0.0547(7) 0.7230(5) 0.039(2) Uani 1 1 d . U . . .
C110 C 0.9412(10) 1.0127(7) 0.4009(5) 0.035(2) Uani 1 1 d . U . . .
C90 C 0.7128(12) 0.4628(7) 0.0455(5) 0.044(3) Uani 1 1 d . U . . .
H90 H 0.659774 0.463478 0.017893 0.052 Uiso 1 1 calc R . . . .
C170 C 0.4770(15) 0.6576(9) 0.5657(7) 0.065(4) Uani 1 1 d . U . . .
H170 H 0.493974 0.707429 0.574701 0.079 Uiso 1 1 calc R . . . .
C182 C 0.7659(13) -0.1730(9) 0.6576(6) 0.057(3) Uani 1 1 d . U . . .
H182 H 0.812779 -0.224270 0.670552 0.069 Uiso 1 1 calc R . . . .
C60 C 0.8675(12) 0.9774(7) 0.0360(5) 0.043(3) Uani 1 1 d . U . . .
C151 C 1.0777(13) 0.4717(9) 0.5967(6) 0.058(3) Uani 1 1 d . U . . .
H151 H 1.118603 0.416332 0.605186 0.070 Uiso 1 1 calc R . . . .
C105 C 1.0706(11) 0.9794(8) 0.2214(5) 0.047(3) Uani 1 1 d . U . . .
H105 H 1.008576 0.979346 0.198209 0.057 Uiso 1 1 calc R . . . .
C179 C 0.6246(11) -0.0182(7) 0.6215(5) 0.037(2) Uani 1 1 d . U . . .
C178 C 0.5489(11) 0.2100(7) 0.5979(5) 0.039(3) Uani 1 1 d . U . . .
H178 H 0.576143 0.255313 0.608317 0.047 Uiso 1 1 calc R . . . .
C03R C 0.3998(13) 0.4395(8) 0.5251(6) 0.048(3) Uani 1 1 d . U . . .
C207 C 0.4471(11) 0.0627(7) 0.7456(5) 0.034(3) Uani 1 1 d . U . . .
H207 H 0.535648 0.033848 0.742232 0.041 Uiso 1 1 calc R . . . .
C100 C 0.5044(11) 0.4954(8) 0.2108(5) 0.041(3) Uani 1 1 d . U . . .
H100 H 0.551371 0.448505 0.187394 0.049 Uiso 1 1 calc R . . . .
C154 C 0.9533(12) 0.6311(7) 0.5721(5) 0.044(3) Uani 1 1 d . U . . .
H154 H 0.913209 0.686585 0.563543 0.052 Uiso 1 1 calc R . . . .
C89 C 0.8414(12) 0.4156(7) 0.0350(5) 0.042(3) Uani 1 1 d . U . . .
H89 H 0.875410 0.381952 0.001451 0.050 Uiso 1 1 calc R . . . .
C33 C 0.1801(12) 0.6315(7) 0.7728(5) 0.040(2) Uani 1 1 d . U . . .
C03X C 1.1360(11) 0.9712(8) 0.3131(5) 0.046(3) Uani 1 1 d . U . . .
C32 C 0.2773(13) 0.6421(8) 0.7300(5) 0.048(3) Uani 1 1 d . U . . .
H32 H 0.361176 0.604949 0.724860 0.057 Uiso 1 1 calc R . . . .
C5 C 0.0562(11) 0.0229(7) 0.8916(5) 0.039(3) Uani 1 1 d . U . . .
H5 H 0.031693 0.077603 0.878016 0.047 Uiso 1 1 calc R . . . .
C181 C 0.8242(13) -0.1280(9) 0.6209(7) 0.061(4) Uani 1 1 d . U . . .
H181 H 0.913385 -0.149558 0.606443 0.073 Uiso 1 1 calc R . . . .
C14 C 0.4316(13) 0.1481(8) 1.0758(6) 0.053(3) Uani 1 1 d . U . . .
H14 H 0.400408 0.203589 1.064749 0.063 Uiso 1 1 calc R . . . .
C36 C 0.1613(11) 0.4446(7) 0.7569(5) 0.037(3) Uani 1 1 d . U . . .
H36 H 0.071639 0.470506 0.761175 0.045 Uiso 1 1 calc R . . . .
C69 C 0.9328(12) 0.6866(7) 0.0388(5) 0.042(3) Uani 1 1 d . U . . .
H69 H 0.875188 0.693548 0.012418 0.050 Uiso 1 1 calc R . . . .
C72 C 1.1046(12) 0.6652(7) 0.1139(6) 0.044(3) Uani 1 1 d . U . . .
H72 H 1.163646 0.658471 0.139534 0.052 Uiso 1 1 calc R . . . .
C29 C 0.0329(14) 0.7534(8) 0.7456(6) 0.053(3) Uani 1 1 d . U . . .
H29 H -0.049692 0.792077 0.750735 0.064 Uiso 1 1 calc R . . . .
C98 C 0.4914(11) 0.6244(7) 0.2530(5) 0.041(3) Uani 1 1 d . U . . .
C10 C 0.4456(12) 0.0064(7) 1.0678(5) 0.044(3) Uani 1 1 d . U . . .
H10 H 0.422000 -0.036964 1.052040 0.053 Uiso 1 1 calc R . . . .
C191 C 0.3254(12) -0.1380(7) 0.7653(5) 0.042(3) Uani 1 1 d . U . . .
H191 H 0.241622 -0.100809 0.769596 0.051 Uiso 1 1 calc R . . . .
C74 C 1.1505(11) 0.5118(7) 0.1081(5) 0.037(2) Uani 1 1 d . U . . .
C125 C 0.6887(14) 1.2172(8) 0.2165(6) 0.053(3) Uani 1 1 d . U . . .
H125 H 0.749025 1.233291 0.187938 0.064 Uiso 1 1 calc R . . . .
C190 C 0.3520(14) -0.2104(8) 0.7997(6) 0.055(3) Uani 1 1 d . U . . .
H190 H 0.287029 -0.221113 0.828579 0.066 Uiso 1 1 calc R . . . .
C81 C 1.1316(13) 0.2577(7) 0.2183(6) 0.049(3) Uani 1 1 d . U . . .
H81 H 1.217436 0.223386 0.210547 0.058 Uiso 1 1 calc R . . . .
C49 C 0.2661(12) 0.5694(7) 0.8605(5) 0.038(2) Uani 1 1 d . U . . .
C21 C 0.1374(12) 0.4316(7) 0.9397(5) 0.043(3) Uani 1 1 d . U . . .
H21 H 0.167833 0.474437 0.951977 0.052 Uiso 1 1 calc R . . . .
C04F C 0.9312(13) 0.6333(8) 0.2769(6) 0.051(3) Uani 1 1 d . U . . .
H04F H 0.986409 0.652243 0.296399 0.061 Uiso 1 1 calc R . . . .
C166 C 0.4098(12) 0.3047(7) 0.5371(5) 0.039(3) Uani 1 1 d . U . . .
C18 C 0.0530(11) 0.3063(7) 0.9015(5) 0.037(3) Uani 1 1 d . U . . .
H18 H 0.025879 0.263581 0.886882 0.044 Uiso 1 1 calc R . . . .
C195 C 0.1879(13) -0.0634(7) 0.5584(6) 0.047(3) Uani 1 1 d . U . . .
H195 H 0.137281 -0.064940 0.530153 0.057 Uiso 1 1 calc R . . . .
C146 C 0.6093(14) 0.3457(9) 0.3828(6) 0.059(3) Uani 1 1 d . U . . .
H146 H 0.582960 0.302431 0.368477 0.070 Uiso 1 1 calc R . . . .
C76 C 1.3609(12) 0.4136(8) 0.1033(6) 0.055(3) Uani 1 1 d . U . . .
H76 H 1.450774 0.399686 0.089175 0.066 Uiso 1 1 calc R . . . .
C153 C 1.0449(13) 0.6128(8) 0.6106(6) 0.053(3) Uani 1 1 d . U . . .
H153 H 1.060282 0.656958 0.629392 0.063 Uiso 1 1 calc R . . . .
C17 C 0.1845(10) 0.3513(7) 0.9575(5) 0.035(2) Uani 1 1 d . U . . .
H17 H 0.246452 0.339702 0.981995 0.041 Uiso 1 1 calc R . . . .
C120 C 0.8101(12) 0.8361(7) 0.2153(5) 0.043(3) Uani 1 1 d . U . . .
H120 H 0.846093 0.790339 0.189581 0.051 Uiso 1 1 calc R . . . .
C54 C 0.6666(12) 0.9255(8) -0.0531(5) 0.046(3) Uani 1 1 d . U . . .
C199 C -0.0381(11) -0.0066(8) 0.7199(6) 0.051(3) Uani 1 1 d . U . . .
H199 H 0.007419 -0.058103 0.701518 0.061 Uiso 1 1 calc R . . . .
C150 C 0.9881(12) 0.4865(8) 0.5609(6) 0.048(3) Uani 1 1 d . U . . .
H150 H 0.969271 0.441385 0.544854 0.058 Uiso 1 1 calc R . . . .
C31 C 0.2465(14) 0.7097(8) 0.6951(6) 0.053(3) Uani 1 1 d . U . . .
H31 H 0.310846 0.717242 0.664603 0.064 Uiso 1 1 calc R . . . .
C137 C 0.5508(11) 0.7786(7) 0.4074(5) 0.035(2) Uani 1 1 d . U . . .
H137 H 0.526294 0.734823 0.392589 0.042 Uiso 1 1 calc R . . . .
C64 C 0.9448(13) 1.1965(7) 0.0860(6) 0.052(3) Uani 1 1 d . U . . .
H64 H 0.959382 1.245730 0.097892 0.062 Uiso 1 1 calc R . . . .
C84 C 0.8758(12) 0.3587(7) 0.2400(5) 0.039(2) Uani 1 1 d . U . . .
H84 H 0.789587 0.392471 0.246758 0.046 Uiso 1 1 calc R . . . .
C3 C 0.0427(13) -0.1166(8) 0.8915(6) 0.054(3) Uani 1 1 d . U . . .
H3 H 0.009853 -0.157300 0.877838 0.065 Uiso 1 1 calc R . . . .
C189 C 0.4753(15) -0.2648(8) 0.7896(6) 0.057(3) Uani 1 1 d . U . . .
H189 H 0.491002 -0.314185 0.810820 0.069 Uiso 1 1 calc R . . . .
C126 C 0.5641(14) 1.2636(8) 0.2285(6) 0.052(3) Uani 1 1 d . U . . .
H126 H 0.541334 1.313027 0.207743 0.063 Uiso 1 1 calc R . . . .
C165 C 0.2898(13) 0.3816(9) 0.4749(5) 0.052(3) Uani 1 1 d . U . . .
C25 C -0.1566(13) 0.6906(9) 0.8488(7) 0.069(4) Uani 1 1 d . U . . .
H25 H -0.204493 0.740899 0.834912 0.083 Uiso 1 1 calc R . . . .
C26 C -0.2159(14) 0.6477(8) 0.8926(8) 0.073(4) Uani 1 1 d . U . . .
H26 H -0.303793 0.669376 0.909281 0.087 Uiso 1 1 calc R . . . .
C66 C 0.9935(12) 1.0475(8) 0.0849(5) 0.046(3) Uani 1 1 d . U . . .
H66 H 1.044658 0.995275 0.094467 0.055 Uiso 1 1 calc R . . . .
C152 C 1.1093(13) 0.5347(8) 0.6205(6) 0.051(3) Uani 1 1 d . U . . .
H152 H 1.174695 0.523467 0.643354 0.062 Uiso 1 1 calc R . . . .
C83 C 0.9102(12) 0.2819(7) 0.2669(5) 0.043(3) Uani 1 1 d . U . . .
H83 H 0.847191 0.264028 0.292822 0.051 Uiso 1 1 calc R . . . .
C119 C 0.8890(12) 0.8654(8) 0.2435(5) 0.044(3) Uani 1 1 d . U . . .
H119 H 0.978641 0.838892 0.237903 0.053 Uiso 1 1 calc R . . . .
C106 C 1.1874(12) 0.9886(9) 0.1969(6) 0.058(3) Uani 1 1 d . U . . .
H106 H 1.207422 0.991529 0.156419 0.070 Uiso 1 1 calc R . . . .
C132 C 0.2512(12) 1.1154(8) 0.4072(6) 0.048(3) Uani 1 1 d . U . . .
H132 H 0.163310 1.134443 0.424517 0.058 Uiso 1 1 calc R . . . .
C2 C 0.1247(13) -0.1369(7) 0.9313(6) 0.049(3) Uani 1 1 d . U . . .
H2 H 0.148298 -0.191548 0.945086 0.058 Uiso 1 1 calc R . . . .
C27 C -0.1423(12) 0.5723(9) 0.9113(7) 0.058(4) Uani 1 1 d . U . . .
H27 H -0.180174 0.545022 0.942282 0.070 Uiso 1 1 calc R . . . .
C38 C 0.3406(14) 0.3349(8) 0.7178(5) 0.052(3) Uani 1 1 d . U . . .
H38 H 0.375850 0.286008 0.695056 0.062 Uiso 1 1 calc R . . . .
C203 C -0.0427(11) 0.1281(8) 0.7530(6) 0.050(3) Uani 1 1 d . U . . .
C68 C 0.9582(11) 0.7552(7) 0.0591(5) 0.034(2) Uani 1 1 d . U . . .
C52 C 0.4162(17) 0.5860(10) 0.9391(6) 0.066(4) Uani 1 1 d . U . . .
H52 H 0.468098 0.591593 0.965894 0.079 Uiso 1 1 calc R . . . .
C30 C 0.1303(15) 0.7649(8) 0.7023(6) 0.056(3) Uani 1 1 d . U . . .
H30 H 0.114528 0.811370 0.678165 0.067 Uiso 1 1 calc R . . . .
C102 C 0.3109(12) 0.5677(10) 0.2726(7) 0.062(4) Uani 1 1 d . U . . .
H102 H 0.224093 0.573269 0.289906 0.074 Uiso 1 1 calc R . . . .
C82 C 1.0377(13) 0.2318(8) 0.2554(6) 0.054(3) Uani 1 1 d . U . . .
H82 H 1.060021 0.179810 0.273228 0.065 Uiso 1 1 calc R . . . .
C201 C -0.2319(13) 0.0829(11) 0.7733(7) 0.076(5) Uani 1 1 d . U . . .
H201 H -0.320669 0.093630 0.789114 0.091 Uiso 1 1 calc R . . . .
C65 C 1.0164(13) 1.1214(8) 0.1018(6) 0.050(3) Uani 1 1 d . U . . .
H65 H 1.081279 1.118871 0.123982 0.060 Uiso 1 1 calc R . . . .
C200 C -0.1664(12) 0.0087(9) 0.7438(6) 0.058(4) Uani 1 1 d . U . . .
H200 H -0.210633 -0.031394 0.740118 0.069 Uiso 1 1 calc R . . . .
C127 C 0.4676(12) 1.2454(7) 0.2680(6) 0.045(3) Uani 1 1 d . U . . .
H127 H 0.381337 1.279214 0.274119 0.054 Uiso 1 1 calc R . . . .
C63 C 0.8555(15) 1.2007(8) 0.0545(7) 0.066(4) Uani 1 1 d . U . . .
H63 H 0.810254 1.252807 0.041949 0.079 Uiso 1 1 calc R . . . .
C101 C 0.3755(12) 0.5025(9) 0.2386(6) 0.058(3) Uani 1 1 d . U . . .
H101 H 0.335638 0.460927 0.233052 0.069 Uiso 1 1 calc R . . . .
C145 C 0.5747(14) 0.4248(9) 0.3595(6) 0.058(3) Uani 1 1 d . U . . .
H145 H 0.527056 0.435081 0.329104 0.069 Uiso 1 1 calc R . . . .
C188 C 0.5754(14) -0.2506(7) 0.7507(6) 0.051(3) Uani 1 1 d . U . . .
H188 H 0.659114 -0.287896 0.745514 0.062 Uiso 1 1 calc R . . . .
C57 C 0.5343(14) 0.8668(9) -0.0980(7) 0.071(4) Uani 1 1 d . U . . .
H57 H 0.502482 0.821203 -0.103366 0.085 Uiso 1 1 calc R . . . .
C51 C 0.2888(18) 0.6315(10) 0.9472(7) 0.074(4) Uani 1 1 d . U . . .
H51 H 0.253058 0.668518 0.978968 0.089 Uiso 1 1 calc R . . . .
C37 C 0.2140(14) 0.3749(8) 0.7231(6) 0.054(3) Uani 1 1 d . U . . .
H37 H 0.161027 0.354507 0.703226 0.064 Uiso 1 1 calc R . . . .
C13 C 0.5164(14) 0.1284(8) 1.1151(6) 0.059(4) Uani 1 1 d . U . . .
H13 H 0.537851 0.171246 1.132579 0.071 Uiso 1 1 calc R . . . .
C107 C 1.2776(12) 0.9939(10) 0.2293(6) 0.063(4) Uani 1 1 d . U . . .
H107 H 1.356493 1.003778 0.211619 0.075 Uiso 1 1 calc R . . . .
C62 C 0.8270(14) 1.1297(8) 0.0394(6) 0.056(3) Uani 1 1 d . U . . .
H62 H 0.759381 1.134176 0.018542 0.067 Uiso 1 1 calc R . . . .
C103 C 0.3687(12) 0.6261(9) 0.2827(7) 0.064(4) Uani 1 1 d . U . . .
H103 H 0.325139 0.668620 0.310223 0.077 Uiso 1 1 calc R . . . .
C148 C 0.7138(14) 0.3943(7) 0.4478(6) 0.054(3) Uani 1 1 d . U . . .
H148 H 0.760302 0.383695 0.478637 0.064 Uiso 1 1 calc R . . . .
C147 C 0.6793(16) 0.3302(8) 0.4253(7) 0.063(4) Uani 1 1 d . U . . .
H147 H 0.704843 0.276030 0.439721 0.076 Uiso 1 1 calc R . . . .
C40 C 0.3677(12) 0.4412(9) 0.7781(6) 0.050(3) Uani 1 1 d . U . . .
C47 C 0.4704(13) 0.5320(10) 0.8926(6) 0.059(3) Uani 1 1 d . U . . .
C171 C 0.5414(15) 0.5893(9) 0.5883(6) 0.067(4) Uani 1 1 d . U . . .
H171 H 0.602381 0.589885 0.611914 0.080 Uiso 1 1 calc R . . . .
C58 C 0.6205(13) 0.8597(9) -0.0624(7) 0.064(4) Uani 1 1 d . U . . .
H58 H 0.649274 0.809110 -0.043682 0.077 Uiso 1 1 calc R . . . .
C144 C 0.6122(13) 0.4881(8) 0.3822(6) 0.052(3) Uani 1 1 d . U . . .
H144 H 0.589471 0.541886 0.366957 0.063 Uiso 1 1 calc R . . . .
C56 C 0.4930(16) 0.9376(11) -0.1259(7) 0.076(4) Uani 1 1 d . U . . .
H56 H 0.436324 0.940699 -0.152298 0.091 Uiso 1 1 calc R . . . .
C48 C 0.3920(12) 0.5243(9) 0.8544(6) 0.051(3) Uani 1 1 d . U . . .
C43 C 0.7228(15) 0.4946(12) 0.6919(8) 0.093(5) Uani 1 1 d . U . . .
H43 H 0.744272 0.495571 0.651395 0.112 Uiso 1 1 calc R . . . .
C167 C 0.4298(13) 0.5156(8) 0.5399(6) 0.056(3) Uani 1 1 d . U . . .
C50 C 0.2134(16) 0.6218(8) 0.9074(6) 0.059(4) Uani 1 1 d . U . . .
H50 H 0.125080 0.651704 0.912700 0.071 Uiso 1 1 calc R . . . .
C46 C 0.6626(14) 0.4919(12) 0.8090(7) 0.083(5) Uani 1 1 d . U . . .
C39 C 0.4197(14) 0.3663(9) 0.7462(6) 0.061(4) Uani 1 1 d . U . . .
H39 H 0.507825 0.337314 0.743942 0.074 Uiso 1 1 calc R . . . .
C42 C 0.6061(15) 0.4819(11) 0.7162(7) 0.077(4) Uani 1 1 d . U . . .
H42 H 0.548778 0.472999 0.693132 0.093 Uiso 1 1 calc R . . . .
C06B C 0.5331(18) 1.0042(12) -0.1160(8) 0.092(5) Uani 1 1 d . U . . .
H06B H 0.501956 1.054184 -0.134975 0.111 Uiso 1 1 calc R . . . .
C157 C 0.0394(15) 0.3454(10) 0.3984(7) 0.074(4) Uani 1 1 d . U . . .
H157 H -0.009048 0.306600 0.399439 0.089 Uiso 1 1 calc R . . . .
C41 C 0.5754(13) 0.4826(11) 0.7750(7) 0.074(4) Uani 1 1 d . U . . .
C108 C 1.2511(12) 0.9844(10) 0.2884(6) 0.062(4) Uani 1 1 d . U . . .
H108 H 1.312327 0.987081 0.311341 0.075 Uiso 1 1 calc R . . . .
C202 C -0.1710(13) 0.1368(10) 0.7791(7) 0.072(4) Uani 1 1 d . U . . .
H202 H -0.215165 0.184556 0.802064 0.087 Uiso 1 1 calc R . . . .
C44 C 0.8112(16) 0.5062(14) 0.7250(8) 0.109(6) Uani 1 1 d . U . . .
H44 H 0.890800 0.515246 0.707521 0.131 Uiso 1 1 calc R . . . .
C55 C 0.6223(17) 1.0008(11) -0.0772(7) 0.085(5) Uani 1 1 d . U . . .
H55 H 0.648341 1.047678 -0.068961 0.101 Uiso 1 1 calc R . . . .
C158 C 0.1275(15) 0.3369(9) 0.4350(7) 0.070(4) Uani 1 1 d . U . . .
H158 H 0.138261 0.291891 0.460491 0.084 Uiso 1 1 calc R . . . .
C172 C 0.5135(14) 0.5133(9) 0.5750(6) 0.063(3) Uani 1 1 d . U . . .
H172 H 0.554159 0.462640 0.591062 0.075 Uiso 1 1 calc R . . . .
C164 C 0.1969(14) 0.3896(10) 0.4357(6) 0.069(4) Uani 1 1 d D U . . .
C168 C 0.3649(17) 0.5893(9) 0.5173(9) 0.088(5) Uani 1 1 d . U . . .
H168 H 0.305029 0.589456 0.492988 0.106 Uiso 1 1 calc R . . . .
C155 C 0.9544(18) 0.2289(12) 0.6077(9) 0.095(5) Uani 1 1 d . U . . .
H155 H 0.957074 0.181935 0.634658 0.114 Uiso 1 1 calc R . . . .
C169 C 0.3887(19) 0.6633(11) 0.5307(9) 0.099(6) Uani 1 1 d . U . . .
H169 H 0.345754 0.714651 0.516328 0.119 Uiso 1 1 calc R . . . .
C45 C 0.7800(15) 0.5039(14) 0.7800(8) 0.100(6) Uani 1 1 d . U . . .
H45 H 0.839870 0.510733 0.802426 0.120 Uiso 1 1 calc R . . . .
C159 C 0.0231(19) 0.4048(13) 0.3633(9) 0.103(5) Uani 1 1 d D U . . .
H15A H -0.054692 0.422891 0.348578 0.124 Uiso 0.5 1 calc R . P B 2
H159 H -0.014976 0.401487 0.330898 0.124 Uiso 0.5 1 calc R . P C 1
C156 C 0.4709(18) 0.7456(12) 0.1073(7) 0.112(6) Uani 1 1 d D U . . .
H156 H 0.478129 0.697313 0.133330 0.135 Uiso 0.8 1 calc R . P A 1
H15B H 0.489419 0.687679 0.092979 0.135 Uiso 0.2 1 calc R . P A 2
C161 C 0.122(3) 0.443(2) 0.3469(15) 0.084(6) Uani 0.5 1 d D U P D 2
H161 H 0.125770 0.476557 0.314113 0.100 Uiso 0.5 1 calc R . P D 2
C162 C 0.216(3) 0.428(2) 0.3831(10) 0.081(7) Uani 0.5 1 d D U P D 2
H162 H 0.293048 0.443532 0.371200 0.097 Uiso 0.5 1 calc R . P D 2
C163 C 0.156(3) 0.4710(17) 0.4105(12) 0.078(6) Uani 0.5 1 d D U P D 1
H163 H 0.188099 0.515579 0.418110 0.094 Uiso 0.5 1 calc R . P D 1
C160 C 0.063(3) 0.4781(17) 0.3733(12) 0.074(6) Uani 0.5 1 d D U P D 1
H160 H 0.029271 0.528869 0.355799 0.089 Uiso 0.5 1 calc R . P D 1
Cl5 Cl 0.364(2) 0.7909(14) 0.0531(11) 0.090(7) Uani 0.2 1 d D U P A 2
Cl7 Cl 0.345(2) 0.7368(18) 0.1618(10) 0.112(8) Uani 0.2 1 d D U P A 2

loop_
_atom_site_aniso_label
_atom_site_aniso_U_11
_atom_site_aniso_U_22
_atom_site_aniso_U_33
_atom_site_aniso_U_23
_atom_site_aniso_U_13
_atom_site_aniso_U_12
S4 0.0384(18) 0.0471(18) 0.063(2) -0.0268(17) -0.0096(17) 0.0061(15)
S2 0.0411(18) 0.0410(17) 0.055(2) -0.0199(15) -0.0092(16) 0.0025(14)
S3 0.0336(17) 0.077(2) 0.047(2) 0.0093(17) -0.0162(15) -0.0177(16)
S1 0.042(2) 0.185(5) 0.059(3) 0.016(3) -0.015(2) -0.032(3)
Cl8 0.097(3) 0.108(4) 0.135(5) -0.037(3) -0.030(3) -0.028(3)
Cl3 0.076(3) 0.169(6) 0.123(5) -0.033(4) -0.008(3) -0.045(3)
Cl6 0.088(4) 0.085(4) 0.092(4) -0.017(3) -0.011(3) -0.008(3)
Cl1 0.131(5) 0.137(5) 0.133(5) -0.031(4) -0.026(4) 0.017(4)
Cl2 0.109(4) 0.169(6) 0.179(7) -0.069(5) -0.042(4) -0.041(4)
Cl4 0.101(5) 0.141(6) 0.124(6) -0.051(5) -0.029(4) -0.038(4)
N16 0.026(4) 0.048(5) 0.036(5) -0.009(4) -0.005(4) -0.004(4)
N8 0.028(4) 0.036(5) 0.026(4) -0.004(4) -0.005(3) -0.009(4)
N6 0.042(5) 0.035(4) 0.039(6) 0.001(4) -0.001(4) -0.017(4)
N3 0.035(5) 0.043(4) 0.038(6) -0.003(4) -0.004(4) -0.015(4)
N5 0.042(6) 0.046(5) 0.033(5) -0.006(4) -0.004(4) -0.015(4)
N10 0.043(5) 0.036(5) 0.032(5) -0.009(4) -0.005(4) -0.007(4)
N2 0.045(6) 0.043(5) 0.039(6) -0.003(4) -0.006(4) -0.018(4)
N7 0.045(6) 0.048(5) 0.035(6) 0.000(4) -0.003(4) -0.019(5)
N13 0.046(6) 0.051(5) 0.035(6) 0.001(4) -0.008(4) -0.015(5)
C135 0.036(6) 0.034(4) 0.025(6) 0.003(4) -0.001(4) -0.013(4)
N11 0.042(5) 0.035(4) 0.040(6) 0.002(4) -0.013(4) -0.014(4)
N12 0.024(4) 0.057(6) 0.037(5) -0.003(4) -0.004(4) -0.013(4)
C134 0.024(5) 0.026(4) 0.039(6) -0.009(4) -0.001(4) -0.005(4)
N4 0.051(6) 0.036(4) 0.043(6) 0.000(4) -0.013(5) -0.015(4)
C192 0.036(5) 0.028(5) 0.029(5) 0.002(4) -0.006(4) -0.011(4)
N9 0.051(6) 0.035(4) 0.031(5) 0.001(4) -0.005(4) -0.022(4)
C130 0.029(4) 0.027(5) 0.032(6) 0.000(4) -0.007(4) -0.004(4)
C205 0.027(4) 0.033(5) 0.031(6) -0.002(4) -0.003(4) -0.004(4)
C204 0.038(5) 0.038(6) 0.036(7) -0.008(5) -0.008(5) 0.001(4)
C116 0.023(4) 0.030(5) 0.038(6) -0.002(4) -0.003(4) -0.010(4)
C20 0.024(5) 0.034(5) 0.047(7) -0.004(5) 0.003(5) -0.006(4)
C111 0.041(5) 0.055(7) 0.030(5) 0.011(5) -0.019(5) -0.022(5)
C197 0.036(5) 0.029(5) 0.034(6) -0.008(4) -0.006(4) -0.005(4)
C129 0.031(4) 0.031(5) 0.040(6) -0.002(4) -0.012(4) -0.007(4)
N15 0.055(6) 0.047(5) 0.036(6) 0.002(4) -0.001(5) -0.025(5)
C92 0.041(5) 0.023(5) 0.024(5) -0.001(4) -0.004(4) -0.009(4)
C128 0.043(5) 0.029(5) 0.054(7) 0.004(4) -0.020(5) -0.014(4)
C175 0.035(6) 0.042(5) 0.040(7) -0.001(5) -0.004(5) -0.013(5)
N14 0.054(7) 0.060(6) 0.054(7) 0.019(5) -0.003(5) -0.014(5)
C7 0.045(7) 0.042(5) 0.032(6) -0.008(5) -0.002(5) -0.014(5)
C85 0.042(5) 0.037(5) 0.036(6) 0.009(4) -0.020(4) -0.011(4)
C140 0.041(6) 0.034(5) 0.038(7) -0.002(5) -0.011(5) -0.020(5)
C193 0.047(6) 0.032(6) 0.041(6) -0.009(5) 0.000(5) -0.008(5)
C87 0.036(5) 0.024(5) 0.027(5) 0.004(4) -0.007(4) -0.013(4)
C174 0.048(7) 0.043(5) 0.029(6) -0.004(5) -0.009(5) -0.011(5)
C59 0.044(7) 0.048(5) 0.026(6) -0.002(5) 0.000(5) -0.017(5)
C67 0.038(6) 0.043(5) 0.033(6) 0.001(5) -0.001(5) -0.018(5)
C142 0.043(6) 0.038(4) 0.027(6) -0.011(4) 0.002(4) -0.018(5)
C131 0.035(5) 0.040(6) 0.056(8) -0.005(5) -0.012(5) 0.002(5)
C209 0.036(5) 0.038(6) 0.031(6) -0.008(5) -0.002(5) 0.003(4)
C123 0.038(5) 0.033(5) 0.034(6) -0.003(4) -0.010(4) -0.011(4)
C206 0.032(5) 0.032(5) 0.030(6) -0.005(4) -0.006(4) -0.004(4)
C24 0.049(6) 0.033(6) 0.078(9) -0.001(5) -0.002(6) -0.004(5)
C196 0.036(6) 0.041(6) 0.036(6) 0.000(5) -0.012(5) -0.006(5)
C186 0.046(5) 0.028(5) 0.033(6) 0.002(4) -0.006(4) -0.006(4)
C187 0.049(5) 0.037(6) 0.042(7) 0.002(5) -0.015(5) -0.005(4)
C112 0.042(6) 0.050(7) 0.035(6) 0.001(5) -0.008(5) -0.017(5)
C117 0.028(4) 0.034(5) 0.029(6) 0.001(4) -0.001(4) -0.011(4)
C99 0.034(5) 0.045(6) 0.034(6) -0.003(5) -0.004(4) -0.009(4)
C185 0.032(5) 0.030(5) 0.030(5) -0.001(4) -0.004(4) -0.006(4)
C122 0.037(6) 0.035(6) 0.043(7) 0.005(4) -0.014(5) -0.014(5)
C94 0.030(5) 0.032(5) 0.028(6) -0.005(4) -0.008(4) 0.000(4)
C136 0.039(6) 0.040(5) 0.031(6) 0.002(5) -0.011(5) -0.015(5)
C80 0.042(5) 0.031(5) 0.040(7) -0.006(4) -0.013(5) -0.004(4)
C124 0.048(6) 0.046(6) 0.031(6) 0.000(5) -0.010(5) -0.020(5)
C15 0.028(6) 0.041(5) 0.032(6) -0.006(4) 0.002(4) -0.012(4)
C8 0.041(6) 0.042(5) 0.037(6) 0.005(5) -0.010(5) -0.017(5)
C138 0.039(6) 0.030(4) 0.028(6) -0.004(4) -0.008(5) -0.008(4)
C6 0.048(7) 0.036(5) 0.033(6) 0.000(5) 0.000(5) -0.017(5)
C9 0.034(6) 0.044(5) 0.043(7) 0.001(5) -0.009(5) -0.012(5)
C97 0.037(5) 0.038(6) 0.032(6) -0.009(4) -0.007(5) -0.004(4)
C114 0.030(4) 0.037(6) 0.032(5) 0.006(4) -0.006(4) -0.012(4)
C91 0.037(6) 0.036(6) 0.032(5) 0.004(4) -0.010(4) -0.013(5)
C79 0.037(5) 0.034(5) 0.034(6) -0.006(4) -0.004(4) -0.008(4)
C23 0.035(5) 0.035(5) 0.046(7) -0.008(4) -0.004(4) -0.011(4)
C78 0.036(5) 0.032(5) 0.046(7) -0.003(5) -0.013(5) -0.004(4)
C86 0.039(5) 0.031(5) 0.032(6) -0.003(4) -0.011(4) -0.008(4)
C118 0.030(5) 0.041(6) 0.032(6) -0.002(4) -0.009(5) -0.004(4)
C133 0.029(5) 0.047(6) 0.052(8) -0.005(5) -0.003(5) -0.007(4)
C177 0.042(7) 0.052(5) 0.031(6) -0.002(5) -0.008(5) -0.014(5)
C141 0.037(6) 0.035(4) 0.033(6) -0.001(4) -0.010(5) -0.013(4)
C184 0.029(4) 0.036(5) 0.040(6) -0.007(4) -0.001(4) 0.000(4)
C22 0.037(5) 0.035(5) 0.061(8) -0.008(5) 0.005(5) -0.003(4)
C02J 0.037(6) 0.034(5) 0.036(6) 0.007(4) -0.005(5) -0.015(4)
C16 0.036(6) 0.040(5) 0.034(6) -0.008(5) 0.000(5) -0.005(5)
C208 0.037(5) 0.042(6) 0.034(6) -0.008(5) -0.012(5) -0.007(5)
C77 0.039(5) 0.043(7) 0.062(9) -0.010(6) -0.013(6) -0.002(5)
C194 0.051(6) 0.028(6) 0.039(6) -0.008(5) 0.001(5) -0.012(5)
C35 0.037(5) 0.035(5) 0.032(6) 0.001(4) -0.006(5) -0.005(4)
C19 0.032(6) 0.036(5) 0.046(7) -0.011(5) 0.000(5) -0.003(5)
C28 0.052(6) 0.030(6) 0.052(7) -0.004(4) -0.012(5) -0.005(5)
C34 0.039(5) 0.036(5) 0.041(6) 0.002(4) -0.011(4) -0.008(4)
C93 0.033(5) 0.030(5) 0.027(6) -0.003(4) -0.011(4) -0.004(4)
C104 0.025(5) 0.053(7) 0.040(5) -0.002(5) -0.005(4) -0.006(5)
C73 0.041(6) 0.040(5) 0.041(7) -0.006(5) -0.008(5) -0.014(5)
C88 0.047(6) 0.031(6) 0.031(5) -0.002(4) -0.003(5) -0.014(5)
C183 0.036(5) 0.032(5) 0.053(7) -0.003(5) -0.012(5) 0.002(4)
C121 0.051(6) 0.041(6) 0.036(7) -0.001(5) -0.015(6) -0.016(5)
C113 0.032(6) 0.049(7) 0.035(6) 0.000(5) -0.005(4) -0.009(5)
C176 0.034(6) 0.043(5) 0.028(6) -0.002(4) 0.002(5) -0.007(4)
C95 0.034(6) 0.044(6) 0.035(6) -0.008(5) -0.006(5) -0.011(5)
C61 0.040(6) 0.038(5) 0.046(7) -0.001(5) -0.003(5) -0.018(5)
C70 0.047(7) 0.040(5) 0.044(7) -0.001(5) -0.009(5) -0.024(5)
C149 0.042(6) 0.036(5) 0.027(6) -0.002(4) -0.006(5) -0.009(4)
C96 0.048(6) 0.039(6) 0.032(6) -0.015(5) -0.010(5) -0.004(5)
C1 0.053(7) 0.037(5) 0.049(8) 0.002(5) -0.012(6) -0.016(5)
C139 0.037(6) 0.037(5) 0.040(7) -0.007(5) -0.017(5) -0.007(5)
C12 0.054(8) 0.052(6) 0.051(8) 0.010(6) -0.013(6) -0.017(6)
N1 0.040(5) 0.077(8) 0.062(7) -0.010(5) -0.005(4) -0.006(5)
C143 0.045(7) 0.032(5) 0.049(7) -0.010(5) -0.004(5) -0.017(5)
C173 0.035(6) 0.046(5) 0.023(6) -0.001(4) -0.001(4) -0.013(5)
C4 0.055(8) 0.057(6) 0.053(8) -0.005(6) -0.013(6) -0.025(6)
C180 0.030(5) 0.047(6) 0.051(8) -0.004(5) 0.004(5) -0.007(4)
C11 0.050(7) 0.052(6) 0.039(7) 0.008(5) -0.004(5) -0.015(6)
C75 0.037(5) 0.052(6) 0.037(7) 0.000(5) 0.005(5) -0.013(5)
C115 0.028(4) 0.037(6) 0.030(5) 0.003(4) -0.008(4) -0.014(4)
C71 0.034(6) 0.038(5) 0.037(6) -0.008(5) 0.002(5) -0.012(4)
C198 0.027(4) 0.052(6) 0.038(6) -0.010(5) -0.011(4) -0.007(4)
C110 0.025(5) 0.049(7) 0.036(5) 0.006(5) -0.011(4) -0.016(5)
C90 0.052(6) 0.050(7) 0.035(6) -0.005(5) -0.008(5) -0.023(5)
C170 0.068(9) 0.053(7) 0.072(10) 0.003(7) 0.012(7) -0.026(7)
C182 0.046(6) 0.051(7) 0.061(9) -0.004(6) -0.004(6) 0.008(5)
C60 0.047(7) 0.041(5) 0.046(7) 0.002(5) -0.006(5) -0.023(5)
C151 0.060(8) 0.054(7) 0.059(9) 0.017(6) -0.023(7) -0.007(6)
C105 0.030(5) 0.072(8) 0.040(5) 0.005(6) -0.007(5) -0.015(6)
C179 0.034(5) 0.045(5) 0.032(6) 0.000(4) -0.004(5) -0.010(4)
C178 0.042(7) 0.044(5) 0.034(6) -0.002(5) -0.005(5) -0.017(5)
C03R 0.055(7) 0.046(5) 0.041(7) 0.009(5) 0.010(5) -0.025(5)
C207 0.030(5) 0.040(6) 0.030(6) -0.007(5) -0.007(5) -0.003(4)
C100 0.036(5) 0.053(6) 0.030(6) -0.003(5) -0.006(5) -0.008(5)
C154 0.056(7) 0.040(6) 0.041(7) 0.002(5) -0.014(6) -0.021(5)
C89 0.057(6) 0.042(7) 0.028(6) -0.006(5) -0.005(5) -0.019(5)
C33 0.049(6) 0.028(5) 0.045(6) 0.000(4) -0.014(4) -0.011(4)
C03X 0.031(5) 0.068(8) 0.041(6) 0.000(6) -0.010(4) -0.015(6)
C32 0.061(7) 0.043(6) 0.040(7) -0.004(5) -0.009(5) -0.014(5)
C5 0.042(6) 0.041(6) 0.038(7) 0.000(5) -0.006(5) -0.021(5)
C181 0.037(6) 0.058(7) 0.067(9) -0.007(6) 0.003(6) 0.014(5)
C14 0.057(8) 0.047(6) 0.058(8) -0.005(6) -0.021(6) -0.013(6)
C36 0.036(6) 0.036(6) 0.040(7) 0.002(5) -0.013(5) -0.007(5)
C69 0.053(7) 0.039(5) 0.043(7) 0.004(5) -0.010(6) -0.026(5)
C72 0.042(7) 0.041(5) 0.051(8) -0.009(5) -0.015(6) -0.012(5)
C29 0.064(7) 0.039(7) 0.053(8) 0.006(5) -0.027(6) 0.001(6)
C98 0.034(5) 0.053(6) 0.034(6) -0.011(5) -0.006(4) -0.005(5)
C10 0.056(7) 0.039(5) 0.038(7) 0.006(5) -0.007(5) -0.015(5)
C191 0.047(6) 0.039(6) 0.046(7) 0.004(5) -0.012(5) -0.018(5)
C74 0.035(5) 0.039(5) 0.038(7) -0.004(4) -0.008(5) -0.013(4)
C125 0.069(7) 0.049(7) 0.048(8) 0.005(5) -0.012(6) -0.028(6)
C190 0.070(7) 0.048(7) 0.059(9) 0.018(6) -0.017(7) -0.033(6)
C81 0.047(6) 0.038(6) 0.064(9) 0.006(5) -0.024(6) -0.008(5)
C49 0.046(5) 0.037(6) 0.032(6) 0.000(4) -0.006(5) -0.015(5)
C21 0.044(7) 0.042(5) 0.041(7) -0.003(5) 0.001(5) -0.012(5)
C04F 0.049(6) 0.052(7) 0.059(8) -0.018(6) -0.024(6) -0.013(5)
C166 0.050(7) 0.047(5) 0.024(6) -0.002(5) -0.002(5) -0.022(5)
C18 0.037(6) 0.038(5) 0.035(6) -0.004(5) -0.005(5) -0.010(5)
C195 0.056(6) 0.044(7) 0.044(7) -0.008(5) -0.014(6) -0.015(5)
C146 0.072(9) 0.056(6) 0.056(8) -0.017(6) -0.004(6) -0.033(7)
C76 0.025(6) 0.057(7) 0.078(10) -0.005(6) -0.002(6) -0.006(5)
C153 0.052(8) 0.058(6) 0.052(8) 0.003(6) -0.018(6) -0.015(6)
C17 0.025(6) 0.042(5) 0.036(6) -0.005(5) -0.001(5) -0.009(4)
C120 0.054(6) 0.033(6) 0.039(7) -0.001(5) -0.004(6) -0.009(5)
C54 0.043(7) 0.063(7) 0.030(6) -0.003(5) -0.006(5) -0.012(5)
C199 0.032(5) 0.069(7) 0.052(8) -0.020(6) 0.000(5) -0.019(5)
C150 0.041(7) 0.042(5) 0.059(8) 0.009(6) -0.013(6) -0.007(5)
C31 0.074(7) 0.043(7) 0.045(7) -0.001(5) -0.008(6) -0.023(5)
C137 0.041(6) 0.037(5) 0.030(6) -0.005(5) -0.008(5) -0.012(5)
C64 0.064(8) 0.034(5) 0.060(9) -0.002(6) -0.004(6) -0.021(5)
C84 0.049(6) 0.035(5) 0.032(6) 0.002(5) -0.012(5) -0.008(5)
C3 0.073(9) 0.049(6) 0.053(8) -0.011(6) -0.006(6) -0.040(6)
C189 0.083(8) 0.047(7) 0.047(8) 0.018(6) -0.024(6) -0.021(6)
C126 0.070(7) 0.037(6) 0.062(8) 0.013(6) -0.030(6) -0.025(5)
C165 0.051(7) 0.069(7) 0.029(6) 0.006(5) -0.002(5) -0.012(6)
C25 0.043(6) 0.048(8) 0.101(12) 0.004(7) 0.000(7) 0.005(6)
C26 0.041(7) 0.045(7) 0.109(12) 0.002(7) 0.013(7) 0.009(5)
C66 0.053(7) 0.041(6) 0.044(7) -0.008(5) -0.007(6) -0.016(5)
C152 0.052(8) 0.064(7) 0.040(7) 0.016(6) -0.015(6) -0.016(6)
C83 0.055(6) 0.040(6) 0.043(7) 0.013(5) -0.017(6) -0.026(5)
C119 0.043(6) 0.051(7) 0.036(7) -0.008(5) -0.004(5) -0.008(5)
C106 0.039(6) 0.093(10) 0.037(6) 0.002(7) 0.000(5) -0.012(7)
C132 0.028(6) 0.056(7) 0.053(8) -0.007(6) -0.003(5) -0.001(5)
C2 0.060(8) 0.033(6) 0.052(8) -0.007(5) 0.001(6) -0.017(6)
C27 0.032(6) 0.062(8) 0.067(9) 0.004(6) 0.002(5) 0.002(5)
C38 0.075(7) 0.037(7) 0.032(7) 0.000(5) 0.001(6) -0.004(5)
C203 0.036(5) 0.062(7) 0.045(7) -0.021(6) -0.011(5) 0.002(5)
C68 0.035(6) 0.038(4) 0.034(6) 0.000(4) 0.001(4) -0.022(4)
C52 0.094(8) 0.085(10) 0.034(7) 0.019(6) -0.030(7) -0.041(7)
C30 0.082(8) 0.039(7) 0.051(8) 0.004(6) -0.022(6) -0.017(5)
C102 0.025(6) 0.086(9) 0.069(9) -0.009(7) 0.005(6) -0.015(6)
C82 0.064(7) 0.036(7) 0.063(9) 0.012(6) -0.024(6) -0.010(5)
C201 0.033(7) 0.112(10) 0.080(11) -0.046(9) 0.001(7) -0.016(6)
C65 0.060(8) 0.047(6) 0.046(8) 0.002(6) -0.008(6) -0.022(5)
C200 0.033(6) 0.089(9) 0.055(9) -0.019(7) 0.002(6) -0.028(6)
C127 0.045(6) 0.028(5) 0.066(8) 0.006(5) -0.026(5) -0.009(5)
C63 0.092(10) 0.043(6) 0.072(10) 0.013(7) -0.030(8) -0.028(7)
C101 0.041(6) 0.083(9) 0.055(8) -0.010(6) -0.005(6) -0.027(6)
C145 0.072(9) 0.068(7) 0.047(8) -0.005(6) -0.011(7) -0.042(7)
C188 0.068(7) 0.030(6) 0.057(8) 0.003(5) -0.023(6) -0.007(5)
C57 0.061(9) 0.066(8) 0.090(11) -0.017(7) -0.043(8) 0.000(7)
C51 0.111(10) 0.072(10) 0.045(8) -0.011(7) -0.034(8) -0.020(8)
C37 0.074(7) 0.041(7) 0.045(8) -0.006(5) -0.012(7) -0.014(6)
C13 0.065(9) 0.053(6) 0.066(9) 0.001(7) -0.029(7) -0.017(6)
C107 0.030(6) 0.097(11) 0.060(7) 0.010(8) -0.008(5) -0.017(7)
C62 0.065(8) 0.042(5) 0.068(9) 0.006(6) -0.017(7) -0.021(5)
C103 0.036(6) 0.085(9) 0.066(9) -0.022(7) 0.001(6) -0.013(6)
C148 0.070(9) 0.042(5) 0.056(8) -0.001(5) -0.022(7) -0.020(6)
C147 0.092(11) 0.043(7) 0.064(9) -0.003(6) -0.013(7) -0.034(7)
C40 0.038(5) 0.066(7) 0.039(7) -0.010(5) -0.006(5) -0.002(5)
C47 0.043(6) 0.108(10) 0.038(6) 0.017(6) -0.013(5) -0.037(6)
C171 0.075(10) 0.066(7) 0.057(9) 0.003(7) 0.004(7) -0.026(7)
C58 0.055(8) 0.060(7) 0.077(10) -0.014(7) -0.030(7) -0.004(6)
C144 0.074(9) 0.050(6) 0.043(7) 0.000(6) -0.012(6) -0.033(6)
C56 0.064(10) 0.093(10) 0.065(10) -0.002(8) -0.027(8) -0.003(8)
C48 0.042(5) 0.069(8) 0.046(7) 0.000(5) -0.012(5) -0.019(5)
C43 0.057(8) 0.136(15) 0.076(9) 0.030(11) -0.006(7) -0.015(9)
C167 0.057(8) 0.052(5) 0.055(8) 0.008(6) 0.005(6) -0.020(6)
C50 0.080(9) 0.055(8) 0.039(7) -0.009(6) -0.020(6) -0.004(7)
C46 0.042(7) 0.144(14) 0.063(7) 0.022(9) -0.008(5) -0.030(8)
C39 0.052(7) 0.059(8) 0.057(9) -0.011(6) 0.003(6) 0.004(6)
C42 0.058(8) 0.107(12) 0.060(7) 0.023(9) -0.003(6) -0.017(8)
C06B 0.095(12) 0.111(11) 0.091(12) 0.051(10) -0.057(10) -0.040(10)
C157 0.068(9) 0.066(8) 0.075(10) -0.024(6) -0.028(7) 0.018(6)
C41 0.036(6) 0.113(12) 0.059(6) 0.003(8) -0.010(5) 0.005(7)
C108 0.038(6) 0.099(11) 0.056(6) 0.006(8) -0.013(6) -0.028(7)
C202 0.038(6) 0.102(10) 0.072(10) -0.051(8) -0.007(6) -0.006(6)
C44 0.045(9) 0.194(19) 0.074(9) 0.039(13) -0.017(7) -0.010(10)
C55 0.104(12) 0.094(9) 0.080(11) 0.046(9) -0.051(9) -0.051(9)
C158 0.082(10) 0.065(8) 0.058(9) -0.024(6) -0.029(7) 0.003(6)
C172 0.065(9) 0.064(7) 0.055(9) -0.002(7) 0.003(6) -0.018(7)
C164 0.053(8) 0.100(10) 0.049(8) 0.013(7) -0.016(6) -0.009(7)
C168 0.083(11) 0.049(6) 0.141(15) 0.025(8) -0.031(10) -0.027(7)
C155 0.086(10) 0.100(12) 0.099(13) -0.030(10) -0.010(9) -0.026(9)
C169 0.105(13) 0.067(8) 0.141(16) 0.027(10) -0.037(11) -0.042(9)
C45 0.045(8) 0.176(18) 0.083(8) 0.027(12) -0.010(7) -0.038(10)
C159 0.095(7) 0.120(7) 0.090(7) 0.014(5) -0.027(6) -0.019(5)
C156 0.084(10) 0.155(16) 0.106(12) -0.047(10) -0.017(8) -0.041(10)
C161 0.084(8) 0.092(9) 0.072(8) 0.004(6) -0.030(6) -0.011(6)
C162 0.085(15) 0.105(18) 0.042(12) 0.004(12) -0.019(10) -0.002(13)
C163 0.066(16) 0.111(13) 0.046(15) 0.028(12) -0.001(11) -0.015(12)
C160 0.064(15) 0.102(12) 0.034(14) 0.030(12) -0.001(10) 0.004(12)
Cl5 0.100(15) 0.074(14) 0.112(15) 0.042(13) -0.038(13) -0.044(13)
Cl7 0.122(14) 0.14(2) 0.108(16) 0.053(17) -0.055(12) -0.082(17)

loop_
_atom_type_symbol
_atom_type_description
_atom_type_scat_dispersion_real
_atom_type_scat_dispersion_imag
_atom_type_scat_source
C C 0.0033 0.0016 'International Tables Vol C Tables 4.2.6.8 and 6.1.1.4'
H H 0.0000 0.0000 'International Tables Vol C Tables 4.2.6.8 and 6.1.1.4'
Cl Cl 0.1484 0.1585 'International Tables Vol C Tables 4.2.6.8 and 6.1.1.4'
N N 0.0061 0.0033 'International Tables Vol C Tables 4.2.6.8 and 6.1.1.4'
S S 0.1246 0.1234 'International Tables Vol C Tables 4.2.6.8 and 6.1.1.4'

loop_
_geom_angle_atom_site_label_1
_geom_angle_atom_site_label_2
_geom_angle_atom_site_label_3
_geom_angle
_geom_angle_site_symmetry_1
_geom_angle_site_symmetry_3
_geom_angle_publ_flag
C204 S4 C203 98.6(6) . . ?
C98 S2 C97 99.0(5) . . ?
C03X S3 C110 98.2(6) . . ?
C47 S1 C46 95.3(7) . . ?
C205 N16 C197 118.5(9) . . ?
C205 N16 C198 118.9(9) . . ?
C197 N16 C198 121.2(9) . . ?
C92 N8 C99 121.6(9) . . ?
C92 N8 C93 118.7(9) . . ?
C99 N8 C93 117.7(9) . . ?
C67 N6 C60 112.6(10) . . ?
C7 N3 C15 117.3(10) . . ?
C67 N5 C59 114.0(10) . . ?
C142 N10 C149 113.9(9) . . ?
C7 N2 C8 113.4(10) . . ?
C59 N7 C60 115.6(10) . . ?
C166 N13 C165 117.1(11) . . ?
C140 C135 C134 123.8(10) . . ?
C136 C135 C134 117.3(10) . . ?
C136 C135 C140 118.8(10) . . ?
C149 N11 C141 115.5(10) . . ?
C118 N12 C104 122.0(10) . . ?
C118 N12 C115 118.7(9) . . ?
C115 N12 C104 116.9(9) . . ?
C130 C134 C135 126.2(10) . . ?
C130 C134 C133 119.1(10) . . ?
C133 C134 C135 114.6(10) . . ?
C8 N4 C15 116.3(10) . . ?
C197 C192 C193 119.2(10) . . ?
C197 C192 C185 121.4(10) . . ?
C193 C192 C185 119.4(10) . . ?
C141 N9 C142 116.2(10) . . ?
C134 C130 C116 130.7(10) . . ?
C134 C130 C129 120.9(10) . . ?
C129 C130 C116 108.3(10) . . ?
N16 C205 C204 120.6(10) . . ?
N16 C205 C206 121.7(10) . . ?
C204 C205 C206 117.6(10) . . ?
C205 C204 S4 120.9(9) . . ?
C209 C204 S4 117.1(9) . . ?
C209 C204 C205 121.9(10) . . ?
C123 C116 C130 102.6(8) . . ?
C123 C116 C117 109.6(9) . . ?
C123 C116 C114 112.7(8) . . ?
C117 C116 C130 112.8(8) . . ?
C117 C116 C114 109.6(9) . . ?
C114 C116 C130 109.3(9) . . ?
C19 C20 C22 116.6(11) . . ?
C19 C20 C21 119.6(11) . . ?
C21 C20 C22 123.7(11) . . ?
C110 C111 C112 119.0(10) . . ?
C192 C197 N16 120.6(10) . . ?
C192 C197 C196 119.5(10) . . ?
C196 C197 N16 119.9(10) . . ?
C130 C129 C128 108.8(10) . . ?
C131 C129 C130 121.2(11) . . ?
C131 C129 C128 130.1(10) . . ?
C166 N15 C03R 114.9(11) . . ?
C87 C92 N8 121.5(9) . . ?
C91 C92 N8 119.6(10) . . ?
C91 C92 C87 118.9(10) . . ?
C123 C128 C129 109.8(9) . . ?
C123 C128 C127 121.7(12) . . ?
C127 C128 C129 128.5(11) . . ?
C174 C175 C176 119.9(11) . . ?
C165 N14 C03R 116.4(11) . . ?
N3 C7 N2 125.0(11) . . ?
N3 C7 C6 118.1(10) . . ?
N2 C7 C6 116.8(10) . . ?
C80 C85 C86 109.8(10) . . ?
C84 C85 C80 122.4(11) . . ?
C84 C85 C86 127.8(10) . . ?
C139 C140 C135 120.0(10) . . ?
C194 C193 C192 120.3(11) . . ?
C92 C87 C86 119.4(9) . . ?
C88 C87 C92 119.0(10) . . ?
C88 C87 C86 121.6(10) . . ?
C173 C174 C175 123.0(12) . . ?
N5 C59 C54 115.3(10) . . ?
N7 C59 N5 124.4(11) . . ?
N7 C59 C54 120.3(11) . . ?
N6 C67 C68 117.7(10) . . ?
N5 C67 N6 127.4(11) . . ?
N5 C67 C68 114.9(10) . . ?
N10 C142 N9 124.3(10) . . ?
N10 C142 C143 118.7(10) . . ?
N9 C142 C143 116.9(10) . . ?
C132 C131 C129 119.0(11) . . ?
C204 C209 C208 119.3(10) . . ?
C128 C123 C116 110.2(10) . . ?
C124 C123 C116 128.1(10) . . ?
C124 C123 C128 121.7(11) . . ?
C205 C206 C185 119.0(9) . . ?
C207 C206 C205 121.2(10) . . ?
C207 C206 C185 119.8(9) . . ?
C23 C24 C28 110.9(12) . . ?
C25 C24 C23 120.3(13) . . ?
C25 C24 C28 128.6(12) . . ?
C195 C196 C197 122.0(11) . . ?
C187 C186 C185 110.7(10) . . ?
C191 C186 C187 122.0(11) . . ?
C191 C186 C185 127.3(10) . . ?
C186 C187 C183 108.1(10) . . ?
C186 C187 C188 121.6(13) . . ?
C188 C187 C183 130.2(12) . . ?
C113 C112 C111 119.0(12) . . ?
C122 C117 C116 121.9(10) . . ?
C122 C117 C118 117.6(10) . . ?
C118 C117 C116 120.2(9) . . ?
C100 C99 N8 120.5(10) . . ?
C98 C99 N8 120.2(10) . . ?
C98 C99 C100 119.2(11) . . ?
C192 C185 C206 109.9(9) . . ?
C192 C185 C186 109.3(9) . . ?
C192 C185 C184 112.4(9) . . ?
C186 C185 C206 110.6(9) . . ?
C184 C185 C206 113.4(9) . . ?
C184 C185 C186 100.9(9) . . ?
C121 C122 C117 122.2(11) . . ?
C93 C94 C86 121.5(9) . . ?
C93 C94 C95 118.1(10) . . ?
C95 C94 C86 120.4(10) . . ?
C137 C136 C135 122.5(10) . . ?
C85 C80 C78 108.7(10) . . ?
C81 C80 C85 118.8(12) . . ?
C81 C80 C78 132.5(11) . . ?
C123 C124 C125 118.0(12) . . ?
N3 C15 N4 123.5(11) . . ?
N3 C15 C16 118.4(10) . . ?
N4 C15 C16 118.1(10) . . ?
N2 C8 C9 115.7(10) . . ?
N4 C8 N2 124.2(10) . . ?
N4 C8 C9 119.8(10) . . ?
C139 C138 C141 121.7(10) . . ?
C139 C138 C137 119.2(10) . . ?
C137 C138 C141 119.1(10) . . ?
C1 C6 C7 121.3(11) . . ?
C1 C6 C5 118.1(11) . . ?
C5 C6 C7 120.6(10) . . ?
C14 C9 C8 118.5(11) . . ?
C10 C9 C8 123.1(11) . . ?
C10 C9 C14 118.2(11) . . ?
C93 C97 S2 118.6(8) . . ?
C96 C97 S2 119.5(9) . . ?
C96 C97 C93 121.9(11) . . ?
C113 C114 C116 121.4(10) . . ?
C115 C114 C116 120.5(10) . . ?
C115 C114 C113 118.1(10) . . ?
C92 C91 C90 120.1(11) . . ?
C78 C79 C86 112.0(10) . . ?
C78 C79 C74 120.1(11) . . ?
C74 C79 C86 127.4(10) . . ?
C24 C23 C34 110.0(11) . . ?
C22 C23 C24 120.3(12) . . ?
C22 C23 C34 129.7(11) . . ?
C79 C78 C80 110.1(11) . . ?
C79 C78 C77 121.0(12) . . ?
C77 C78 C80 128.9(11) . . ?
C87 C86 C85 107.6(8) . . ?
C94 C86 C85 110.5(9) . . ?
C94 C86 C87 111.5(9) . . ?
C94 C86 C79 114.7(9) . . ?
C79 C86 C85 99.4(9) . . ?
C79 C86 C87 112.4(9) . . ?
C117 C118 N12 120.1(10) . . ?
C117 C118 C119 120.3(11) . . ?
C119 C118 N12 119.5(10) . . ?
C132 C133 C134 118.6(12) . . ?
C178 C177 C176 121.0(11) . . ?
N11 C141 C138 117.7(10) . . ?
N9 C141 N11 124.2(10) . . ?
N9 C141 C138 118.2(10) . . ?
C183 C184 C185 109.9(11) . . ?
C183 C184 C179 121.7(11) . . ?
C179 C184 C185 128.4(10) . . ?
C23 C22 C20 124.0(11) . . ?
C27 C22 C20 116.3(12) . . ?
C27 C22 C23 119.8(12) . . ?
C154 C02J C149 119.1(10) . . ?
C154 C02J C150 118.6(11) . . ?
C150 C02J C149 122.2(11) . . ?
C18 C16 C15 119.9(10) . . ?
C18 C16 C17 117.7(11) . . ?
C17 C16 C15 122.4(10) . . ?
C207 C208 C209 120.0(11) . . ?
C76 C77 C78 118.9(11) . . ?
C193 C194 C195 120.3(11) . . ?
C36 C35 C34 120.0(10) . . ?
C40 C35 C34 121.6(11) . . ?
C40 C35 C36 117.8(11) . . ?
C18 C19 C20 120.6(11) . . ?
C33 C28 C24 106.2(10) . . ?
C29 C28 C24 134.0(13) . . ?
C29 C28 C33 119.7(13) . . ?
C23 C34 C33 101.7(9) . . ?
C23 C34 C49 109.3(10) . . ?
C35 C34 C23 117.5(10) . . ?
C35 C34 C33 110.1(10) . . ?
C35 C34 C49 109.5(9) . . ?
C49 C34 C33 108.1(9) . . ?
C94 C93 N8 119.8(9) . . ?
C97 C93 N8 121.0(10) . . ?
C97 C93 C94 119.1(10) . . ?
C105 C104 N12 123.1(10) . . ?
C105 C104 C03X 118.8(11) . . ?
C03X C104 N12 118.0(11) . . ?
C72 C73 C68 121.1(11) . . ?
C89 C88 C87 123.1(12) . . ?
C184 C183 C187 110.1(11) . . ?
C184 C183 C182 121.4(13) . . ?
C182 C183 C187 128.5(11) . . ?
C120 C121 C122 119.6(11) . . ?
C112 C113 C114 122.1(11) . . ?
C175 C176 C177 117.4(11) . . ?
C175 C176 C179 123.1(11) . . ?
C177 C176 C179 119.4(10) . . ?
C04F C95 C94 121.2(11) . . ?
C66 C61 C60 121.2(11) . . ?
C66 C61 C62 118.9(11) . . ?
C62 C61 C60 119.8(11) . . ?
C69 C70 C71 123.0(11) . . ?
N10 C149 C02J 116.4(10) . . ?
N11 C149 N10 125.7(10) . . ?
N11 C149 C02J 117.9(10) . . ?
C97 C96 C04F 120.1(11) . . ?
C6 C1 C2 121.6(12) . . ?
C140 C139 C138 121.0(10) . . ?
C11 C12 C13 118.0(12) . . ?
C40 N1 C48 116.2(11) . . ?
C40 N1 C41 124.7(12) . . ?
C48 N1 C41 115.6(12) . . ?
C148 C143 C142 120.0(11) . . ?
C144 C143 C142 121.3(11) . . ?
C144 C143 C148 118.7(11) . . ?
C174 C173 C178 118.5(11) . . ?
C174 C173 C166 121.2(10) . . ?
C178 C173 C166 120.1(10) . . ?
C5 C4 C3 120.7(12) . . ?
C181 C180 C179 120.4(12) . . ?
C10 C11 C12 122.0(12) . . ?
C76 C75 C74 122.9(12) . . ?
C114 C115 N12 119.9(9) . . ?
C114 C115 C110 119.7(10) . . ?
C110 C115 N12 120.4(10) . . ?
C70 C71 C72 115.7(11) . . ?
C70 C71 C74 125.0(11) . . ?
C72 C71 C74 119.0(10) . . ?
C199 C198 N16 121.5(10) . . ?
C203 C198 N16 119.4(11) . . ?
C203 C198 C199 119.1(11) . . ?
C111 C110 S3 120.0(8) . . ?
C111 C110 C115 122.0(11) . . ?
C115 C110 S3 117.9(9) . . ?
C89 C90 C91 120.7(11) . . ?
C171 C170 C169 126.5(16) . . ?
C181 C182 C183 118.0(13) . . ?
N6 C60 C61 117.2(10) . . ?
N7 C60 N6 126.0(11) . . ?
N7 C60 C61 116.8(11) . . ?
C152 C151 C150 121.9(13) . . ?
C106 C105 C104 120.3(11) . . ?
C184 C179 C176 126.1(11) . . ?
C184 C179 C180 115.7(11) . . ?
C180 C179 C176 118.2(11) . . ?
C177 C178 C173 120.0(11) . . ?
N15 C03R C167 120.0(12) . . ?
N14 C03R N15 124.3(12) . . ?
N14 C03R C167 115.7(12) . . ?
C208 C207 C206 119.8(10) . . ?
C99 C100 C101 119.4(11) . . ?
C02J C154 C153 118.8(11) . . ?
C88 C89 C90 118.0(11) . . ?
C28 C33 C34 110.6(11) . . ?
C32 C33 C28 120.3(11) . . ?
C32 C33 C34 129.0(11) . . ?
C104 C03X S3 119.0(9) . . ?
C108 C03X S3 120.5(10) . . ?
C108 C03X C104 120.4(12) . . ?
C33 C32 C31 116.8(12) . . ?
C4 C5 C6 120.9(12) . . ?
C182 C181 C180 122.8(13) . . ?
C9 C14 C13 119.7(12) . . ?
C37 C36 C35 121.4(12) . . ?
C70 C69 C68 121.2(12) . . ?
C73 C72 C71 120.6(11) . . ?
C28 C29 C30 120.5(13) . . ?
C99 C98 S2 120.2(9) . . ?
C99 C98 C103 119.4(12) . . ?
C103 C98 S2 120.4(10) . . ?
C11 C10 C9 121.3(12) . . ?
C186 C191 C190 117.7(12) . . ?
C79 C74 C71 124.8(11) . . ?
C75 C74 C79 116.9(11) . . ?
C75 C74 C71 118.3(11) . . ?
C126 C125 C124 118.2(13) . . ?
C189 C190 C191 118.5(13) . . ?
C82 C81 C80 119.7(12) . . ?
C48 C49 C34 120.6(11) . . ?
C48 C49 C50 119.0(12) . . ?
C50 C49 C34 120.4(11) . . ?
C20 C21 C17 120.3(11) . . ?
C96 C04F C95 119.4(11) . . ?
N13 C166 C173 115.8(10) . . ?
N15 C166 N13 124.2(11) . . ?
N15 C166 C173 119.9(10) . . ?
C19 C18 C16 121.1(11) . . ?
C196 C195 C194 118.7(11) . . ?
C147 C146 C145 121.1(12) . . ?
C77 C76 C75 120.0(12) . . ?
C152 C153 C154 121.7(13) . . ?
C21 C17 C16 120.6(11) . . ?
C121 C120 C119 120.2(11) . . ?
C58 C54 C59 122.4(12) . . ?
C55 C54 C59 116.2(12) . . ?
C55 C54 C58 121.2(13) . . ?
C200 C199 C198 119.3(12) . . ?
C151 C150 C02J 120.6(13) . . ?
C30 C31 C32 123.3(14) . . ?
C136 C137 C138 118.5(10) . . ?
C63 C64 C65 120.5(13) . . ?
C85 C84 C83 118.4(12) . . ?
C2 C3 C4 119.4(11) . . ?
C188 C189 C190 123.6(12) . . ?
C125 C126 C127 126.0(12) . . ?
N13 C165 C164 118.6(13) . . ?
N14 C165 N13 123.0(12) . . ?
N14 C165 C164 118.4(13) . . ?
C24 C25 C26 118.8(13) . . ?
C27 C26 C25 119.0(13) . . ?
C61 C66 C65 119.0(12) . . ?
C153 C152 C151 118.1(12) . . ?
C82 C83 C84 120.1(12) . . ?
C120 C119 C118 120.0(11) . . ?
C105 C106 C107 121.8(13) . . ?
C131 C132 C133 121.2(12) . . ?
C3 C2 C1 119.3(12) . . ?
C22 C27 C26 121.6(14) . . ?
C37 C38 C39 119.6(12) . . ?
C198 C203 S4 121.1(10) . . ?
C198 C203 C202 118.0(12) . . ?
C202 C203 S4 120.9(10) . . ?
C73 C68 C67 121.3(10) . . ?
C69 C68 C67 120.3(10) . . ?
C69 C68 C73 118.4(11) . . ?
C51 C52 C47 121.5(13) . . ?
C31 C30 C29 119.3(13) . . ?
C101 C102 C103 120.5(13) . . ?
C81 C82 C83 120.6(11) . . ?
C202 C201 C200 119.7(14) . . ?
C64 C65 C66 119.9(12) . . ?
C199 C200 C201 120.4(13) . . ?
C126 C127 C128 114.5(12) . . ?
C64 C63 C62 120.8(13) . . ?
C102 C101 C100 120.1(13) . . ?
C144 C145 C146 118.5(13) . . ?
C189 C188 C187 116.4(13) . . ?
C56 C57 C58 121.1(16) . . ?
C52 C51 C50 118.4(15) . . ?
C38 C37 C36 120.8(13) . . ?
C12 C13 C14 120.6(13) . . ?
C106 C107 C108 118.9(13) . . ?
C61 C62 C63 120.7(13) . . ?
C102 C103 C98 121.0(13) . . ?
C143 C148 C147 121.3(13) . . ?
C146 C147 C148 119.4(13) . . ?
C35 C40 N1 120.9(12) . . ?
C35 C40 C39 120.3(12) . . ?
N1 C40 C39 118.7(12) . . ?
C52 C47 S1 121.0(11) . . ?
C48 C47 S1 120.9(12) . . ?
C48 C47 C52 118.1(14) . . ?
C170 C171 C172 116.4(15) . . ?
C57 C58 C54 120.6(14) . . ?
C143 C144 C145 120.9(13) . . ?
C57 C56 C06B 119.6(15) . . ?
C49 C48 N1 119.8(11) . . ?
C49 C48 C47 122.1(13) . . ?
C47 C48 N1 117.8(12) . . ?
C42 C43 C44 122.4(17) . . ?
C172 C167 C03R 120.8(13) . . ?
C172 C167 C168 121.8(15) . . ?
C168 C167 C03R 117.4(14) . . ?
C49 C50 C51 120.9(15) . . ?
C41 C46 S1 118.6(12) . . ?
C41 C46 C45 116.8(16) . . ?
C45 C46 S1 124.1(13) . . ?
C38 C39 C40 120.0(13) . . ?
C41 C42 C43 117.9(17) . . ?
C56 C06B C55 121.6(16) . . ?
C159 C157 C158 120.6(19) . . ?
C46 C41 N1 117.8(14) . . ?
C42 C41 N1 121.2(14) . . ?
C42 C41 C46 121.0(15) . . ?
C03X C108 C107 119.5(12) . . ?
C201 C202 C203 123.2(14) . . ?
C45 C44 C43 117.5(18) . . ?
C54 C55 C06B 115.7(15) . . ?
C164 C158 C157 122.2(16) . . ?
C167 C172 C171 119.2(14) . . ?
C158 C164 C165 122.6(14) . . ?
C158 C164 C162 112(2) . . ?
C158 C164 C163 119.3(17) . . ?
C162 C164 C165 119.9(19) . . ?
C163 C164 C165 115.5(18) . . ?
C167 C168 C169 119.6(17) . . ?
Cl3 C155 Cl1 116.1(11) . . ?
Cl3 C155 Cl2 114.2(12) . . ?
Cl1 C155 Cl2 115.4(11) . . ?
C170 C169 C168 116.4(17) . . ?
C44 C45 C46 124.4(18) . . ?
C157 C159 C161 119(2) . . ?
C157 C159 C160 120(2) . . ?
Cl8 C156 Cl6 119.6(10) . . ?
Cl8 C156 Cl4 118.5(10) . . ?
Cl8 C156 Cl5 121.1(14) . . ?
Cl8 C156 Cl7 142.2(13) . . ?
Cl6 C156 Cl4 117.0(11) . . ?
Cl7 C156 Cl5 95.2(14) . . ?
C159 C161 C162 115(3) . . ?
C164 C162 C161 121(3) . . ?
C160 C163 C164 115(2) . . ?
C163 C160 C159 118(2) . . ?

loop_
_geom_bond_atom_site_label_1
_geom_bond_atom_site_label_2
_geom_bond_distance
_geom_bond_site_symmetry_2
_geom_bond_publ_flag
S4 C204 1.756(12) . ?
S4 C203 1.758(14) . ?
S2 C97 1.778(12) . ?
S2 C98 1.760(12) . ?
S3 C110 1.767(12) . ?
S3 C03X 1.759(13) . ?
S1 C47 1.723(15) . ?
S1 C46 1.771(17) . ?
Cl8 C156 1.543(19) . ?
Cl3 C155 1.637(19) . ?
Cl6 C156 1.678(16) . ?
Cl1 C155 1.670(19) . ?
Cl2 C155 1.684(19) . ?
Cl4 C156 1.697(14) . ?
N16 C205 1.390(14) . ?
N16 C197 1.408(14) . ?
N16 C198 1.440(14) . ?
N8 C92 1.405(13) . ?
N8 C99 1.415(14) . ?
N8 C93 1.420(13) . ?
N6 C67 1.331(14) . ?
N6 C60 1.372(15) . ?
N3 C7 1.316(14) . ?
N3 C15 1.334(14) . ?
N5 C59 1.383(15) . ?
N5 C67 1.310(14) . ?
N10 C142 1.349(14) . ?
N10 C149 1.366(14) . ?
N2 C7 1.347(14) . ?
N2 C8 1.395(14) . ?
N7 C59 1.314(15) . ?
N7 C60 1.315(15) . ?
N13 C166 1.340(14) . ?
N13 C165 1.340(16) . ?
C135 C134 1.533(15) . ?
C135 C140 1.391(15) . ?
C135 C136 1.381(15) . ?
N11 C141 1.343(14) . ?
N11 C149 1.329(14) . ?
N12 C118 1.404(14) . ?
N12 C104 1.447(15) . ?
N12 C115 1.426(14) . ?
C134 C130 1.346(15) . ?
C134 C133 1.432(15) . ?
N4 C15 1.343(14) . ?
N4 C8 1.322(14) . ?
C192 C197 1.365(15) . ?
C192 C193 1.424(16) . ?
C192 C185 1.534(15) . ?
N9 C142 1.352(14) . ?
N9 C141 1.337(14) . ?
C130 C116 1.559(15) . ?
C130 C129 1.417(14) . ?
C205 C204 1.393(15) . ?
C205 C206 1.398(14) . ?
C204 C209 1.379(16) . ?
C116 C123 1.517(15) . ?
C116 C117 1.529(15) . ?
C116 C114 1.533(15) . ?
C20 C22 1.540(16) . ?
C20 C19 1.385(16) . ?
C20 C21 1.386(16) . ?
C111 C112 1.420(16) . ?
C111 C110 1.352(16) . ?
C197 C196 1.407(15) . ?
C129 C128 1.475(17) . ?
C129 C131 1.371(16) . ?
N15 C03R 1.364(16) . ?
N15 C166 1.315(14) . ?
C92 C87 1.404(15) . ?
C92 C91 1.398(15) . ?
C128 C123 1.390(16) . ?
C128 C127 1.403(16) . ?
C175 C174 1.362(16) . ?
C175 C176 1.393(16) . ?
N14 C03R 1.332(17) . ?
N14 C165 1.323(17) . ?
C7 C6 1.468(15) . ?
C85 C80 1.408(16) . ?
C85 C86 1.582(15) . ?
C85 C84 1.376(17) . ?
C140 C139 1.374(15) . ?
C193 C194 1.369(17) . ?
C87 C86 1.530(14) . ?
C87 C88 1.392(15) . ?
C174 C173 1.350(16) . ?
C59 C54 1.482(16) . ?
C67 C68 1.515(16) . ?
C142 C143 1.466(15) . ?
C131 C132 1.368(18) . ?
C209 C208 1.397(15) . ?
C123 C124 1.372(17) . ?
C206 C185 1.545(14) . ?
C206 C207 1.390(15) . ?
C24 C23 1.413(17) . ?
C24 C28 1.466(19) . ?
C24 C25 1.408(19) . ?
C196 C195 1.358(17) . ?
C186 C187 1.378(16) . ?
C186 C185 1.545(15) . ?
C186 C191 1.373(17) . ?
C187 C183 1.483(18) . ?
C187 C188 1.410(17) . ?
C112 C113 1.371(16) . ?
C117 C122 1.390(15) . ?
C117 C118 1.393(15) . ?
C99 C100 1.387(16) . ?
C99 C98 1.378(16) . ?
C185 C184 1.544(15) . ?
C122 C121 1.377(16) . ?
C94 C86 1.505(15) . ?
C94 C93 1.399(14) . ?
C94 C95 1.413(15) . ?
C136 C137 1.376(15) . ?
C80 C78 1.448(17) . ?
C80 C81 1.402(16) . ?
C124 C125 1.419(17) . ?
C15 C16 1.467(16) . ?
C8 C9 1.473(16) . ?
C138 C141 1.472(15) . ?
C138 C139 1.397(15) . ?
C138 C137 1.405(15) . ?
C6 C1 1.375(16) . ?
C6 C5 1.409(16) . ?
C9 C14 1.388(16) . ?
C9 C10 1.368(16) . ?
C97 C93 1.384(15) . ?
C97 C96 1.366(15) . ?
C114 C113 1.406(16) . ?
C114 C115 1.383(15) . ?
C91 C90 1.401(16) . ?
C79 C78 1.377(15) . ?
C79 C86 1.528(16) . ?
C79 C74 1.424(16) . ?
C23 C22 1.378(17) . ?
C23 C34 1.504(16) . ?
C78 C77 1.410(17) . ?
C118 C119 1.396(16) . ?
C133 C132 1.422(17) . ?
C177 C176 1.409(16) . ?
C177 C178 1.375(16) . ?
C184 C183 1.368(16) . ?
C184 C179 1.402(16) . ?
C22 C27 1.377(17) . ?
C02J C149 1.483(15) . ?
C02J C154 1.376(15) . ?
C02J C150 1.394(16) . ?
C16 C18 1.404(16) . ?
C16 C17 1.410(15) . ?
C208 C207 1.381(15) . ?
C77 C76 1.375(18) . ?
C194 C195 1.410(17) . ?
C35 C34 1.488(16) . ?
C35 C36 1.433(15) . ?
C35 C40 1.365(16) . ?
C19 C18 1.379(16) . ?
C28 C33 1.431(16) . ?
C28 C29 1.331(17) . ?
C34 C33 1.556(16) . ?
C34 C49 1.553(16) . ?
C104 C105 1.365(17) . ?
C104 C03X 1.423(16) . ?
C73 C72 1.383(16) . ?
C73 C68 1.395(16) . ?
C88 C89 1.359(16) . ?
C183 C182 1.407(17) . ?
C121 C120 1.366(16) . ?
C176 C179 1.470(16) . ?
C95 C04F 1.380(16) . ?
C61 C60 1.491(16) . ?
C61 C66 1.377(16) . ?
C61 C62 1.381(17) . ?
C70 C71 1.399(16) . ?
C70 C69 1.356(16) . ?
C96 C04F 1.374(17) . ?
C1 C2 1.404(16) . ?
C12 C11 1.368(18) . ?
C12 C13 1.374(18) . ?
N1 C40 1.415(17) . ?
N1 C48 1.439(18) . ?
N1 C41 1.472(19) . ?
C143 C148 1.389(16) . ?
C143 C144 1.377(17) . ?
C173 C178 1.390(15) . ?
C173 C166 1.496(16) . ?
C4 C5 1.373(16) . ?
C4 C3 1.391(18) . ?
C180 C179 1.432(16) . ?
C180 C181 1.388(17) . ?
C11 C10 1.356(17) . ?
C75 C74 1.391(16) . ?
C75 C76 1.375(17) . ?
C115 C110 1.404(15) . ?
C71 C72 1.437(15) . ?
C71 C74 1.465(16) . ?
C198 C199 1.405(16) . ?
C198 C203 1.397(16) . ?
C90 C89 1.400(17) . ?
C170 C171 1.33(2) . ?
C170 C169 1.37(2) . ?
C182 C181 1.33(2) . ?
C151 C150 1.380(18) . ?
C151 C152 1.374(19) . ?
C105 C106 1.361(17) . ?
C03R C167 1.479(18) . ?
C100 C101 1.428(17) . ?
C154 C153 1.443(17) . ?
C33 C32 1.384(18) . ?
C03X C108 1.371(17) . ?
C32 C31 1.389(17) . ?
C14 C13 1.403(18) . ?
C36 C37 1.373(17) . ?
C69 C68 1.384(15) . ?
C29 C30 1.40(2) . ?
C98 C103 1.401(17) . ?
C191 C190 1.438(17) . ?
C125 C126 1.361(19) . ?
C190 C189 1.39(2) . ?
C81 C82 1.391(19) . ?
C49 C48 1.368(17) . ?
C49 C50 1.382(17) . ?
C21 C17 1.391(16) . ?
C146 C145 1.407(19) . ?
C146 C147 1.35(2) . ?
C153 C152 1.349(17) . ?
C120 C119 1.383(17) . ?
C54 C58 1.382(18) . ?
C54 C55 1.375(19) . ?
C199 C200 1.380(17) . ?
C31 C30 1.343(19) . ?
C64 C65 1.373(18) . ?
C64 C63 1.323(19) . ?
C84 C83 1.411(16) . ?
C3 C2 1.390(18) . ?
C189 C188 1.38(2) . ?
C126 C127 1.382(19) . ?
C165 C164 1.477(19) . ?
C25 C26 1.42(2) . ?
C26 C27 1.410(18) . ?
C66 C65 1.424(16) . ?
C83 C82 1.406(18) . ?
C106 C107 1.383(18) . ?
C38 C37 1.353(18) . ?
C38 C39 1.407(19) . ?
C203 C202 1.406(18) . ?
C52 C51 1.38(2) . ?
C52 C47 1.39(2) . ?
C102 C101 1.338(19) . ?
C102 C103 1.359(19) . ?
C201 C200 1.400(19) . ?
C201 C202 1.29(2) . ?
C63 C62 1.393(18) . ?
C145 C144 1.401(17) . ?
C57 C58 1.358(18) . ?
C57 C56 1.35(2) . ?
C51 C50 1.406(19) . ?
C107 C108 1.39(2) . ?
C148 C147 1.392(17) . ?
C40 C39 1.418(18) . ?
C47 C48 1.390(17) . ?
C171 C172 1.46(2) . ?
C56 C06B 1.36(2) . ?
C43 C42 1.38(2) . ?
C43 C44 1.41(2) . ?
C167 C172 1.340(19) . ?
C167 C168 1.40(2) . ?
C46 C41 1.40(2) . ?
C46 C45 1.42(2) . ?
C42 C41 1.37(2) . ?
C06B C55 1.45(2) . ?
C157 C158 1.390(19) . ?
C157 C159 1.28(2) . ?
C44 C45 1.29(2) . ?
C158 C164 1.33(2) . ?
C164 C162 1.40(2) . ?
C164 C163 1.46(2) . ?
C168 C169 1.40(2) . ?
C159 C161 1.40(2) . ?
C159 C160 1.46(2) . ?
C156 Cl5 1.90(2) . ?
C156 Cl7 1.76(2) . ?
C161 C162 1.43(2) . ?
C163 C160 1.44(2) . ?

loop_
_platon_squeeze_void_nr
_platon_squeeze_void_average_x
_platon_squeeze_void_average_y
_platon_squeeze_void_average_z
_platon_squeeze_void_volume
_platon_squeeze_void_count_electrons
_platon_squeeze_void_content
1 0.114 0.744 0.407 188 68 ' '
2 0.615 0.267 0.916 154 60 ' '
3 0.650 0.334 0.118 7 1 ' '
4 0.777 0.868 0.809 19 0 ' '
5 0.939 0.191 0.385 13 1 ' '
